data_4070550
loop_
_publ_author_name
'Carver, Colin T.'
'Monreal, Marisa J.'
'Diaconescu, Paula L.'

_publ_section_title
;
 Scandium Alkyl Complexes Supported by a Ferrocene Diamide Ligand
;
_journal_issue 3
_journal_name_full Organometallics
_journal_page_first 363
_journal_paper_doi 10.1021/om7007277
_journal_volume 27
_journal_year 2008
_chemical_formula_sum 'C51 H84 Fe2 K N4 Sc Si4'
_chemical_formula_weight 1061.34
_chemical_name_systematic
; 
 ? 
;
_space_group_IT_number 19
_symmetry_space_group_name_Hall 'P 2ac 2ab'
_symmetry_space_group_name_H-M 'P 21 21 21'
_atom_sites_solution_hydrogens geom
_atom_sites_solution_primary direct
_atom_sites_solution_secondary difmap
_audit_creation_method SHELXL-97
_cell_angle_alpha 90.00
_cell_angle_beta 90.00
_cell_angle_gamma 90.00
_cell_formula_units_Z 4
_cell_length_a 13.554(3)
_cell_length_b 19.352(4)
_cell_length_c 20.878(4)
_cell_measurement_temperature 150(2)
_cell_volume 5476(2)
_computing_structure_refinement 'SHELXL-97 (Sheldrick, 1997)'
_computing_structure_solution 'SHELXS-97 (Sheldrick, 1990)'
_diffrn_ambient_temperature 150(2)
_diffrn_measured_fraction_theta_full 0.994
_diffrn_measured_fraction_theta_max 0.994
_diffrn_radiation_monochromator graphite
_diffrn_radiation_source 'fine-focus sealed tube'
_diffrn_radiation_type MoK\a
_diffrn_radiation_wavelength 0.71073
_diffrn_reflns_av_R_equivalents 0.0917
_diffrn_reflns_av_sigmaI/netI 0.0954
_diffrn_reflns_limit_h_max 18
_diffrn_reflns_limit_h_min -18
_diffrn_reflns_limit_k_max 25
_diffrn_reflns_limit_k_min -25
_diffrn_reflns_limit_l_max 27
_diffrn_reflns_limit_l_min -27
_diffrn_reflns_number 49249
_diffrn_reflns_theta_full 28.27
_diffrn_reflns_theta_max 28.27
_diffrn_reflns_theta_min 3.74
_exptl_absorpt_coefficient_mu 0.843
_exptl_absorpt_correction_T_max 0.9204
_exptl_absorpt_correction_T_min 0.8494
_exptl_crystal_density_diffrn 1.287
_exptl_crystal_density_method 'not measured'
_exptl_crystal_F_000 2264
_exptl_crystal_size_max 0.20
_exptl_crystal_size_mid 0.10
_exptl_crystal_size_min 0.10
_refine_diff_density_max 1.232
_refine_diff_density_min -0.726
_refine_diff_density_rms 0.083
_refine_ls_abs_structure_details 'Flack H D (1983), Acta Cryst. A39, 876-881'
_refine_ls_abs_structure_Flack -0.037(16)
_refine_ls_extinction_method none
_refine_ls_goodness_of_fit_ref 1.038
_refine_ls_hydrogen_treatment mixed
_refine_ls_matrix_type full
_refine_ls_number_parameters 637
_refine_ls_number_reflns 13497
_refine_ls_number_restraints 0
_refine_ls_restrained_S_all 1.038
_refine_ls_R_factor_all 0.0848
_refine_ls_R_factor_gt 0.0538
_refine_ls_shift/su_max 0.001
_refine_ls_shift/su_mean 0.000
_refine_ls_structure_factor_coef Fsqd
_refine_ls_weighting_details 'calc w=1/[\s^2^(Fo^2^)+(0.0422P)^2^+0.0000P] where P=(Fo^2^+2Fc^2^)/3'
_refine_ls_weighting_scheme calc
_refine_ls_wR_factor_gt 0.1035
_refine_ls_wR_factor_ref 0.1178
_reflns_number_gt 9824
_reflns_number_total 13497
_reflns_threshold_expression >2sigma(I)
_cod_data_source_file om7007277-file003.cif
_cod_data_source_block '[K(toluene)2][Sc(fc[NSiMe2(tBu)]2)2]'
_cod_database_code 4070550

loop_
_symmetry_equiv_pos_as_xyz
'x, y, z'
'-x+1/2, -y, z+1/2'
'-x, y+1/2, -z+1/2'
'x+1/2, -y+1/2, -z'

loop_
_atom_site_label
_atom_site_type_symbol
_atom_site_fract_x
_atom_site_fract_y
_atom_site_fract_z
_atom_site_U_iso_or_equiv
_atom_site_adp_type
_atom_site_occupancy
_atom_site_symmetry_multiplicity
_atom_site_calc_flag
_atom_site_refinement_flags
_atom_site_disorder_assembly
_atom_site_disorder_group
Fe1 Fe 0.93154(4) 0.26542(3) 0.25377(3) 0.01973(13) Uani 1 1 d . A 1
Fe2 Fe 0.37074(4) 0.24484(3) 0.22462(3) 0.02568(14) Uani 1 1 d . A 1
Sc1 Sc 0.64726(5) 0.25517(4) 0.23724(3) 0.01807(15) Uani 1 1 d . A 1
Si1 Si 0.69413(8) 0.10554(6) 0.31855(5) 0.0201(2) Uani 1 1 d . A 1
Si2 Si 0.69380(8) 0.40491(6) 0.15558(6) 0.0228(2) Uani 1 1 d . A 1
Si3 Si 0.62959(9) 0.16871(7) 0.09452(6) 0.0308(3) Uani 1 1 d . A 1
Si4 Si 0.58526(9) 0.33771(6) 0.37830(6) 0.0259(3) Uani 1 1 d . A 1
K1 K 1.02177(7) 0.01781(5) 0.22159(5) 0.0323(2) Uani 1 1 d . . 1
N1 N 0.7392(2) 0.17314(16) 0.27229(15) 0.0178(7) Uani 1 1 d . A 1
N2 N 0.7351(2) 0.34270(16) 0.20884(15) 0.0191(7) Uani 1 1 d . A 1
N3 N 0.5760(2) 0.21947(16) 0.15327(15) 0.0213(7) Uani 1 1 d . A 1
N4 N 0.5539(2) 0.28580(16) 0.31400(16) 0.0225(7) Uani 1 1 d . A 1
C1 C 0.8431(3) 0.18111(18) 0.2756(2) 0.0212(8) Uani 1 1 d . A 1
C2 C 0.9123(3) 0.16603(19) 0.2257(2) 0.0253(9) Uani 1 1 d . A 1
H2 H 0.8948 0.1507 0.1814 0.030 Uiso 1 1 calc R A 1
C3 C 1.0105(3) 0.17711(19) 0.2491(2) 0.0286(9) Uani 1 1 d . A 1
H3 H 1.0730 0.1699 0.2245 0.034 Uiso 1 1 calc R A 1
C4 C 1.0027(3) 0.1987(2) 0.3135(2) 0.0291(10) Uani 1 1 d . A 1
H4 H 1.0589 0.2105 0.3425 0.035 Uiso 1 1 calc R A 1
C5 C 0.9011(3) 0.2019(2) 0.32960(19) 0.0223(9) Uani 1 1 d . A 1
H5 H 0.8741 0.2173 0.3718 0.027 Uiso 1 1 calc R A 1
C6 C 0.9144(3) 0.3255(2) 0.1744(2) 0.0239(9) Uani 1 1 d . A 1
H6 H 0.9032 0.3079 0.1300 0.029 Uiso 1 1 calc R A 1
C7 C 1.0088(3) 0.3370(2) 0.2031(2) 0.0254(9) Uani 1 1 d . A 1
H7 H 1.0744 0.3299 0.1822 0.030 Uiso 1 1 calc R A 1
C8 C 0.9925(3) 0.35972(19) 0.2670(2) 0.0251(9) Uani 1 1 d . . 1
H8 H 1.0446 0.3718 0.2991 0.030 Uiso 1 1 calc R . 1
C9 C 0.8878(3) 0.36334(18) 0.2768(2) 0.0226(9) Uani 1 1 d . . 1
H9 H 0.8545 0.3772 0.3175 0.027 Uiso 1 1 calc R . 1
C10 C 0.8387(3) 0.34249(19) 0.21911(19) 0.0200(8) Uani 1 1 d . A 1
C11 C 0.4051(3) 0.2701(2) 0.1317(2) 0.0297(10) Uani 1 1 d . A 1
H11 H 0.4255 0.3168 0.1162 0.036 Uiso 1 1 calc R A 1
C12 C 0.3059(3) 0.2453(2) 0.1365(2) 0.0345(10) Uani 1 1 d . A 1
H12 H 0.2451 0.2715 0.1243 0.041 Uiso 1 1 calc R A 1
C13 C 0.3086(3) 0.1774(2) 0.1611(2) 0.0335(11) Uani 1 1 d . A 1
H13 H 0.2503 0.1471 0.1695 0.040 Uiso 1 1 calc R A 1
C14 C 0.4095(3) 0.1599(2) 0.1727(2) 0.0278(9) Uani 1 1 d . A 1
H14 H 0.4337 0.1152 0.1908 0.033 Uiso 1 1 calc R A 1
C15 C 0.4702(3) 0.2168(2) 0.15369(19) 0.0244(9) Uani 1 1 d . A 1
C16 C 0.3852(3) 0.3323(2) 0.2788(2) 0.0275(9) Uani 1 1 d . A 1
H16 H 0.4056 0.3788 0.2626 0.033 Uiso 1 1 calc R A 1
C17 C 0.2861(3) 0.3065(2) 0.2813(2) 0.0324(10) Uani 1 1 d . A 1
H17 H 0.2255 0.3320 0.2677 0.039 Uiso 1 1 calc R A 1
C18 C 0.2891(3) 0.2387(3) 0.3064(2) 0.0347(11) Uani 1 1 d . A 1
H18 H 0.2309 0.2079 0.3134 0.042 Uiso 1 1 calc R A 1
C19 C 0.3899(3) 0.2214(2) 0.3198(2) 0.0274(10) Uani 1 1 d . A 1
H19 H 0.4141 0.1764 0.3374 0.033 Uiso 1 1 calc R A 1
C20 C 0.4501(3) 0.2800(2) 0.30331(19) 0.0248(9) Uani 1 1 d . A 1
C21 C 0.6349(4) 0.0748(2) 0.1183(2) 0.0412(12) Uani 1 1 d . A 1
H21A H 0.6832 0.0687 0.1528 0.062 Uiso 1 1 calc R A 1
H21B H 0.6544 0.0468 0.0813 0.062 Uiso 1 1 calc R A 1
H21C H 0.5697 0.0599 0.1333 0.062 Uiso 1 1 calc R A 1
C22 C 0.7586(3) 0.2003(2) 0.0823(2) 0.0305(10) Uani 1 1 d . A 1
H22A H 0.7589 0.2369 0.0498 0.046 Uiso 1 1 calc R A 1
H22B H 0.8003 0.1619 0.0679 0.046 Uiso 1 1 calc R A 1
H22C H 0.7843 0.2186 0.1228 0.046 Uiso 1 1 calc R A 1
C23 C 0.5661(4) 0.1686(3) 0.0132(2) 0.0392(11) Uani 1 1 d . A 1
C24 C 0.4656(4) 0.1310(3) 0.0149(2) 0.0562(16) Uani 1 1 d . A 1
H24A H 0.4403 0.1259 -0.0288 0.084 Uiso 1 1 calc R A 1
H24B H 0.4187 0.1580 0.0404 0.084 Uiso 1 1 calc R A 1
H24C H 0.4740 0.0852 0.0342 0.084 Uiso 1 1 calc R A 1
C25 C 0.6330(4) 0.1258(3) -0.0327(2) 0.0519(14) Uani 1 1 d . A 1
H25A H 0.6032 0.1246 -0.0754 0.078 Uiso 1 1 calc R A 1
H25B H 0.6396 0.0786 -0.0162 0.078 Uiso 1 1 calc R A 1
H25C H 0.6983 0.1474 -0.0352 0.078 Uiso 1 1 calc R A 1
C26 C 0.5544(4) 0.2432(3) -0.0128(2) 0.0477(13) Uani 1 1 d . A 1
H26A H 0.6197 0.2632 -0.0205 0.071 Uiso 1 1 calc R A 1
H26B H 0.5188 0.2713 0.0186 0.071 Uiso 1 1 calc R A 1
H26C H 0.5172 0.2421 -0.0531 0.071 Uiso 1 1 calc R A 1
C27 C 0.5868(4) 0.4314(2) 0.3542(2) 0.0409(12) Uani 1 1 d . A 1
H27A H 0.6373 0.4387 0.3213 0.061 Uiso 1 1 calc R A 1
H27B H 0.6018 0.4600 0.3917 0.061 Uiso 1 1 calc R A 1
H27C H 0.5220 0.4443 0.3371 0.061 Uiso 1 1 calc R A 1
C28 C 0.7132(3) 0.3142(2) 0.4041(2) 0.0309(10) Uani 1 1 d . A 1
H28A H 0.7102 0.2762 0.4350 0.046 Uiso 1 1 calc R A 1
H28B H 0.7448 0.3544 0.4240 0.046 Uiso 1 1 calc R A 1
H28C H 0.7517 0.2997 0.3667 0.046 Uiso 1 1 calc R A 1
C29 C 0.5027(3) 0.3310(3) 0.4530(2) 0.0357(11) Uani 1 1 d . A 1
C30 C 0.4944(4) 0.2561(2) 0.4771(2) 0.0422(12) Uani 1 1 d . A 1
H30A H 0.4536 0.2549 0.5158 0.063 Uiso 1 1 calc R A 1
H30B H 0.5603 0.2383 0.4869 0.063 Uiso 1 1 calc R A 1
H30C H 0.4638 0.2274 0.4439 0.063 Uiso 1 1 calc R A 1
C31 C 0.3991(3) 0.3593(3) 0.4417(2) 0.0482(14) Uani 1 1 d . A 1
H31A H 0.3614 0.3573 0.4817 0.072 Uiso 1 1 calc R A 1
H31B H 0.3659 0.3313 0.4090 0.072 Uiso 1 1 calc R A 1
H31C H 0.4035 0.4073 0.4270 0.072 Uiso 1 1 calc R A 1
C32 C 0.5513(4) 0.3744(3) 0.5065(2) 0.0535(15) Uani 1 1 d . A 1
H32A H 0.5561 0.4227 0.4927 0.080 Uiso 1 1 calc R A 1
H32B H 0.6176 0.3565 0.5153 0.080 Uiso 1 1 calc R A 1
H32C H 0.5112 0.3716 0.5455 0.080 Uiso 1 1 calc R A 1
C33 C 0.5595(3) 0.4169(2) 0.1718(2) 0.0366(11) Uani 1 1 d . A 1
H33A H 0.5295 0.3722 0.1819 0.055 Uiso 1 1 calc R A 1
H33B H 0.5275 0.4366 0.1338 0.055 Uiso 1 1 calc R A 1
H33C H 0.5509 0.4484 0.2082 0.055 Uiso 1 1 calc R A 1
C34 C 0.7069(4) 0.3795(2) 0.0700(2) 0.0390(12) Uani 1 1 d . A 1
H34A H 0.7759 0.3675 0.0612 0.059 Uiso 1 1 calc R A 1
H34B H 0.6871 0.4182 0.0425 0.059 Uiso 1 1 calc R A 1
H34C H 0.6648 0.3395 0.0611 0.059 Uiso 1 1 calc R A 1
C35 C 0.7550(3) 0.4936(2) 0.1629(2) 0.0250(9) Uani 1 1 d . A 1
C36 C 0.7007(4) 0.5452(2) 0.1189(3) 0.0358(11) Uani 1 1 d . A 1
H36A H 0.627(4) 0.548(2) 0.134(2) 0.054 Uiso 1 1 d . B 1
H36B H 0.711(4) 0.534(3) 0.077(3) 0.054 Uiso 1 1 d . C 1
H36C H 0.722(4) 0.591(3) 0.120(2) 0.054 Uiso 1 1 d . D 1
C37 C 0.8643(3) 0.4936(2) 0.1415(2) 0.0275(10) Uani 1 1 d . . 1
H37A H 0.889(3) 0.542(2) 0.148(2) 0.041 Uiso 1 1 d . E 1
H37B H 0.870(3) 0.480(2) 0.098(2) 0.041 Uiso 1 1 d . F 1
H37C H 0.898(3) 0.462(2) 0.167(2) 0.041 Uiso 1 1 d . G 1
C38 C 0.7493(4) 0.5218(3) 0.2315(2) 0.0335(11) Uani 1 1 d . . 1
H38A H 0.773(4) 0.491(3) 0.265(2) 0.050 Uiso 1 1 d . H 1
H38B H 0.688(4) 0.526(2) 0.250(2) 0.050 Uiso 1 1 d . I 1
H38C H 0.787(3) 0.568(3) 0.233(2) 0.050 Uiso 1 1 d . J 1
C39 C 0.6822(3) 0.1274(2) 0.4056(2) 0.0326(10) Uani 1 1 d . A 1
H39A H 0.7474 0.1381 0.4232 0.049 Uiso 1 1 calc R A 1
H39B H 0.6541 0.0879 0.4286 0.049 Uiso 1 1 calc R A 1
H39C H 0.6388 0.1675 0.4106 0.049 Uiso 1 1 calc R A 1
C40 C 0.5678(3) 0.0847(2) 0.2892(2) 0.0273(9) Uani 1 1 d . A 1
H40A H 0.5347 0.1272 0.2756 0.041 Uiso 1 1 calc R A 1
H40B H 0.5298 0.0630 0.3237 0.041 Uiso 1 1 calc R A 1
H40C H 0.5723 0.0528 0.2528 0.041 Uiso 1 1 calc R A 1
C41 C 0.7703(3) 0.0217(2) 0.3148(2) 0.0259(9) Uani 1 1 d . A 1
C42 C 0.8704(3) 0.0288(2) 0.3490(3) 0.0326(10) Uani 1 1 d . A 1
H42A H 0.905(4) -0.017(3) 0.344(2) 0.049 Uiso 1 1 d . K 1
H42B H 0.861(4) 0.045(2) 0.390(3) 0.049 Uiso 1 1 d . L 1
H42C H 0.907(4) 0.065(3) 0.331(2) 0.049 Uiso 1 1 d . M 1
C43 C 0.7121(3) -0.0357(2) 0.3490(2) 0.0342(11) Uani 1 1 d . A 1
H43A H 0.6476 -0.0412 0.3285 0.051 Uiso 1 1 calc R A 1
H43B H 0.7029 -0.0232 0.3941 0.051 Uiso 1 1 calc R A 1
H43C H 0.7488 -0.0792 0.3463 0.051 Uiso 1 1 calc R A 1
C44 C 0.7884(4) -0.0008(2) 0.2456(2) 0.0314(11) Uani 1 1 d . A 1
H44A H 0.832(3) -0.040(2) 0.246(2) 0.047 Uiso 1 1 d . N 1
H44B H 0.816(3) 0.034(3) 0.225(2) 0.047 Uiso 1 1 d . O 1
H44C H 0.720(4) -0.014(2) 0.224(2) 0.047 Uiso 1 1 d . P 1
C45 C 1.0001(4) 0.0788(3) 0.0777(2) 0.0511(14) Uani 1 1 d . Q 1
H45 H 0.9849 0.1267 0.0762 0.061 Uiso 1 1 calc R Q 1
C46 C 1.0978(4) 0.0578(3) 0.0788(2) 0.0477(14) Uani 1 1 d . Q 1
H46 H 1.1496 0.0907 0.0796 0.057 Uiso 1 1 calc R Q 1
C47 C 1.1184(4) -0.0128(3) 0.0786(2) 0.0449(13) Uani 1 1 d . Q 1
H47 H 1.1849 -0.0283 0.0786 0.054 Uiso 1 1 calc R Q 1
C48 C 1.0425(4) -0.0602(3) 0.0785(2) 0.0403(12) Uani 1 1 d . Q 1
H48 H 1.0580 -0.1080 0.0778 0.048 Uiso 1 1 calc R Q 1
C49 C 0.9441(4) -0.0401(3) 0.0795(2) 0.0407(12) Uani 1 1 d . Q 1
C50 C 0.8625(6) -0.0912(4) 0.0804(3) 0.0642(19) Uani 1 1 d . Q 1
H50A H 0.878(5) -0.138(4) 0.079(3) 0.096 Uiso 1 1 d . R 1
H50B H 0.830(5) -0.086(4) 0.053(3) 0.096 Uiso 1 1 d . S 1
H50C H 0.823(5) -0.089(3) 0.124(3) 0.096 Uiso 1 1 d . T 1
C51 C 0.9242(4) 0.0307(3) 0.0789(2) 0.0483(14) Uani 1 1 d . Q 1
H51 H 0.8577 0.0462 0.0793 0.058 Uiso 1 1 calc R Q 1

loop_
_atom_site_aniso_label
_atom_site_aniso_U_11
_atom_site_aniso_U_22
_atom_site_aniso_U_33
_atom_site_aniso_U_23
_atom_site_aniso_U_13
_atom_site_aniso_U_12
Fe1 0.0164(3) 0.0172(3) 0.0256(3) 0.0001(2) -0.0003(2) 0.0000(2)
Fe2 0.0181(3) 0.0280(3) 0.0309(3) 0.0022(3) -0.0007(2) 0.0009(3)
Sc1 0.0157(3) 0.0169(3) 0.0216(4) 0.0000(3) 0.0009(3) 0.0006(3)
Si1 0.0175(5) 0.0195(6) 0.0233(6) 0.0016(5) 0.0001(5) 0.0008(4)
Si2 0.0197(6) 0.0186(6) 0.0301(6) 0.0010(5) -0.0011(5) 0.0017(5)
Si3 0.0302(7) 0.0335(7) 0.0288(7) -0.0067(5) -0.0004(6) -0.0021(6)
Si4 0.0249(6) 0.0270(6) 0.0258(6) -0.0042(5) 0.0054(5) 0.0002(5)
K1 0.0325(5) 0.0273(5) 0.0371(5) 0.0011(4) 0.0015(4) 0.0048(4)
N1 0.0148(15) 0.0192(16) 0.0194(17) 0.0008(14) -0.0001(13) -0.0002(12)
N2 0.0098(15) 0.0186(17) 0.0290(19) 0.0003(14) -0.0007(13) 0.0025(12)
N3 0.0202(17) 0.0196(17) 0.0240(17) -0.0020(13) 0.0023(14) -0.0017(14)
N4 0.0161(17) 0.0239(18) 0.0276(18) 0.0004(14) 0.0015(14) 0.0004(13)
C1 0.020(2) 0.0148(19) 0.029(2) 0.0053(16) -0.0006(17) 0.0002(15)
C2 0.027(2) 0.0137(18) 0.035(2) -0.0021(17) 0.0006(19) 0.0031(16)
C3 0.019(2) 0.0203(19) 0.047(3) 0.002(2) 0.006(2) 0.0030(16)
C4 0.019(2) 0.027(2) 0.041(3) 0.009(2) -0.009(2) -0.0016(18)
C5 0.021(2) 0.021(2) 0.024(2) 0.0011(17) -0.0017(17) 0.0006(16)
C6 0.025(2) 0.022(2) 0.025(2) 0.0071(17) -0.0018(18) 0.0016(17)
C7 0.019(2) 0.021(2) 0.037(2) 0.0058(18) 0.0019(18) 0.0002(17)
C8 0.018(2) 0.0181(19) 0.039(3) -0.0014(18) -0.0055(19) -0.0037(15)
C9 0.026(2) 0.0157(19) 0.026(2) 0.0018(16) 0.0029(18) -0.0006(15)
C10 0.020(2) 0.0150(19) 0.025(2) 0.0042(16) 0.0018(16) 0.0018(15)
C11 0.027(2) 0.033(2) 0.029(2) 0.0004(19) -0.0007(18) 0.0060(19)
C12 0.027(2) 0.039(3) 0.038(2) 0.001(2) -0.0098(19) 0.009(2)
C13 0.022(2) 0.043(3) 0.036(3) -0.002(2) -0.011(2) -0.004(2)
C14 0.021(2) 0.028(2) 0.034(2) -0.0042(19) -0.0039(18) -0.0001(18)
C15 0.020(2) 0.028(2) 0.025(2) -0.0014(17) -0.0029(17) 0.0007(17)
C16 0.023(2) 0.026(2) 0.034(2) -0.0001(19) 0.0073(19) 0.0055(17)
C17 0.018(2) 0.039(3) 0.040(3) 0.000(2) 0.001(2) 0.0079(19)
C18 0.019(2) 0.052(3) 0.034(2) 0.000(2) 0.0064(18) -0.001(2)
C19 0.026(2) 0.031(2) 0.025(2) 0.0010(18) 0.0053(18) -0.0033(18)
C20 0.020(2) 0.028(2) 0.027(2) -0.0034(17) 0.0050(17) 0.0010(17)
C21 0.051(3) 0.030(3) 0.043(3) 0.011(2) 0.002(3) 0.010(2)
C22 0.032(2) 0.031(2) 0.028(2) -0.0074(19) 0.0041(19) 0.0022(19)
C23 0.040(3) 0.044(3) 0.034(3) -0.006(2) -0.003(2) -0.004(2)
C24 0.044(3) 0.087(5) 0.038(3) -0.011(3) -0.009(2) -0.023(3)
C25 0.067(4) 0.061(4) 0.028(3) -0.017(2) 0.002(3) -0.001(3)
C26 0.052(3) 0.045(3) 0.046(3) 0.015(3) -0.019(2) -0.002(3)
C27 0.049(3) 0.032(3) 0.042(3) 0.000(2) 0.010(2) -0.002(2)
C28 0.028(2) 0.032(2) 0.033(2) -0.010(2) 0.002(2) -0.0034(19)
C29 0.038(3) 0.041(3) 0.028(2) -0.007(2) 0.007(2) 0.005(2)
C30 0.052(3) 0.044(3) 0.030(2) 0.001(2) 0.015(2) 0.001(3)
C31 0.033(3) 0.074(4) 0.038(3) -0.007(3) 0.017(2) 0.012(3)
C32 0.051(3) 0.071(4) 0.038(3) -0.020(3) 0.012(3) -0.005(3)
C33 0.020(2) 0.024(2) 0.066(3) 0.003(2) -0.001(2) -0.0015(18)
C34 0.047(3) 0.032(3) 0.038(3) -0.001(2) -0.011(2) 0.010(2)
C35 0.021(2) 0.023(2) 0.031(2) -0.0002(18) -0.0001(18) 0.0009(16)
C36 0.030(3) 0.025(2) 0.053(3) 0.011(2) 0.004(2) 0.002(2)
C37 0.028(2) 0.020(2) 0.035(3) 0.0014(18) -0.001(2) -0.0047(19)
C38 0.034(3) 0.027(2) 0.039(3) -0.002(2) 0.009(2) -0.003(2)
C39 0.042(3) 0.030(2) 0.026(2) 0.0030(19) 0.004(2) 0.002(2)
C40 0.018(2) 0.027(2) 0.037(2) 0.0052(18) 0.0006(19) -0.0008(17)
C41 0.017(2) 0.023(2) 0.037(2) 0.001(2) 0.0016(18) 0.0013(17)
C42 0.025(2) 0.026(2) 0.047(3) 0.009(2) 0.001(2) 0.001(2)
C43 0.029(2) 0.025(2) 0.049(3) 0.010(2) -0.004(2) -0.0006(19)
C44 0.031(2) 0.023(2) 0.040(3) 0.000(2) 0.006(2) -0.0010(19)
C45 0.071(4) 0.040(3) 0.042(3) 0.009(2) 0.016(3) 0.012(3)
C46 0.059(4) 0.050(3) 0.034(3) 0.003(2) 0.016(3) -0.011(3)
C47 0.042(3) 0.059(4) 0.034(3) 0.000(3) 0.009(2) 0.008(3)
C48 0.048(3) 0.038(3) 0.035(3) 0.004(2) 0.003(2) 0.014(2)
C49 0.046(3) 0.051(3) 0.026(3) 0.004(2) 0.001(2) -0.003(2)
C50 0.065(5) 0.087(5) 0.040(4) -0.006(4) -0.004(3) -0.022(4)
C51 0.045(3) 0.055(4) 0.045(3) 0.009(3) -0.002(3) 0.019(3)

loop_
_atom_type_symbol
_atom_type_description
_atom_type_scat_dispersion_real
_atom_type_scat_dispersion_imag
_atom_type_scat_source
C C 0.0033 0.0016 'International Tables Vol C Tables 4.2.6.8 and 6.1.1.4'
H H 0.0000 0.0000 'International Tables Vol C Tables 4.2.6.8 and 6.1.1.4'
N N 0.0061 0.0033 'International Tables Vol C Tables 4.2.6.8 and 6.1.1.4'
Si Si 0.0817 0.0704 'International Tables Vol C Tables 4.2.6.8 and 6.1.1.4'
Sc Sc 0.2519 0.3716 'International Tables Vol C Tables 4.2.6.8 and 6.1.1.4'
Fe Fe 0.3463 0.8444 'International Tables Vol C Tables 4.2.6.8 and 6.1.1.4'
K K 0.2009 0.2494 'International Tables Vol C Tables 4.2.6.8 and 6.1.1.4'

loop_
_geom_angle_atom_site_label_1
_geom_angle_atom_site_label_2
_geom_angle_atom_site_label_3
_geom_angle
_geom_angle_site_symmetry_1
_geom_angle_site_symmetry_3
C3 Fe1 C8 123.63(16) . .
C3 Fe1 C2 41.52(16) . .
C8 Fe1 C2 161.47(16) . .
C3 Fe1 C7 106.17(17) . .
C8 Fe1 C7 41.04(16) . .
C2 Fe1 C7 124.22(17) . .
C3 Fe1 C6 120.28(18) . .
C8 Fe1 C6 69.07(16) . .
C2 Fe1 C6 106.96(17) . .
C7 Fe1 C6 41.15(15) . .
C3 Fe1 C4 40.78(17) . .
C8 Fe1 C4 107.12(17) . .
C2 Fe1 C4 68.72(17) . .
C7 Fe1 C4 120.42(17) . .
C6 Fe1 C4 155.99(17) . .
C3 Fe1 C9 161.91(17) . .
C8 Fe1 C9 41.37(15) . .
C2 Fe1 C9 155.57(16) . .
C7 Fe1 C9 68.89(16) . .
C6 Fe1 C9 68.19(17) . .
C4 Fe1 C9 125.51(17) . .
C3 Fe1 C5 68.64(17) . .
C8 Fe1 C5 121.24(17) . .
C2 Fe1 C5 68.14(17) . .
C7 Fe1 C5 156.26(16) . .
C6 Fe1 C5 161.62(16) . .
C4 Fe1 C5 40.63(16) . .
C9 Fe1 C5 108.48(16) . .
C3 Fe1 C1 69.59(15) . .
C8 Fe1 C1 156.29(16) . .
C2 Fe1 C1 40.81(15) . .
C7 Fe1 C1 161.33(17) . .
C6 Fe1 C1 124.14(16) . .
C4 Fe1 C1 68.96(16) . .
C9 Fe1 C1 120.67(15) . .
C5 Fe1 C1 40.67(15) . .
C3 Fe1 C10 155.53(17) . .
C8 Fe1 C10 69.41(15) . .
C2 Fe1 C10 120.08(16) . .
C7 Fe1 C10 69.06(15) . .
C6 Fe1 C10 40.47(15) . .
C4 Fe1 C10 162.33(17) . .
C9 Fe1 C10 40.67(15) . .
C5 Fe1 C10 125.28(15) . .
C1 Fe1 C10 106.87(15) . .
C17 Fe2 C14 158.08(17) . .
C17 Fe2 C18 40.61(18) . .
C14 Fe2 C18 122.59(19) . .
C17 Fe2 C12 106.21(18) . .
C14 Fe2 C12 68.58(17) . .
C18 Fe2 C12 121.49(17) . .
C17 Fe2 C13 121.32(18) . .
C14 Fe2 C13 41.02(16) . .
C18 Fe2 C13 106.45(19) . .
C12 Fe2 C13 40.45(17) . .
C17 Fe2 C16 41.16(16) . .
C14 Fe2 C16 159.55(16) . .
C18 Fe2 C16 68.70(18) . .
C12 Fe2 C16 122.46(18) . .
C13 Fe2 C16 158.04(17) . .
C17 Fe2 C11 122.54(18) . .
C14 Fe2 C11 68.34(18) . .
C18 Fe2 C11 158.19(17) . .
C12 Fe2 C11 40.95(17) . .
C13 Fe2 C11 68.43(18) . .
C16 Fe2 C11 107.68(18) . .
C17 Fe2 C19 68.78(17) . .
C14 Fe2 C19 107.68(17) . .
C18 Fe2 C19 40.99(16) . .
C12 Fe2 C19 158.12(17) . .
C13 Fe2 C19 122.61(18) . .
C16 Fe2 C19 68.64(17) . .
C11 Fe2 C19 159.59(16) . .
C17 Fe2 C15 159.18(17) . .
C14 Fe2 C15 40.72(16) . .
C18 Fe2 C15 159.32(18) . .
C12 Fe2 C15 68.72(17) . .
C13 Fe2 C15 68.74(17) . .
C16 Fe2 C15 123.28(16) . .
C11 Fe2 C15 40.57(15) . .
C19 Fe2 C15 123.42(16) . .
C17 Fe2 C20 68.89(17) . .
C14 Fe2 C20 123.45(16) . .
C18 Fe2 C20 68.74(16) . .
C12 Fe2 C20 159.22(17) . .
C13 Fe2 C20 159.39(17) . .
C16 Fe2 C20 40.72(15) . .
C11 Fe2 C20 123.45(17) . .
C19 Fe2 C20 40.76(15) . .
C15 Fe2 C20 108.28(16) . .
N3 Sc1 N4 116.34(13) . .
N3 Sc1 N1 107.80(12) . .
N4 Sc1 N1 107.13(12) . .
N3 Sc1 N2 106.30(12) . .
N4 Sc1 N2 108.50(12) . .
N1 Sc1 N2 110.78(12) . .
N1 Si1 C40 107.65(17) . .
N1 Si1 C39 113.59(18) . .
C40 Si1 C39 106.8(2) . .
N1 Si1 C41 115.07(17) . .
C40 Si1 C41 107.27(18) . .
C39 Si1 C41 106.0(2) . .
N2 Si2 C34 113.71(18) . .
N2 Si2 C33 106.58(19) . .
C34 Si2 C33 107.5(2) . .
N2 Si2 C35 115.60(17) . .
C34 Si2 C35 105.8(2) . .
C33 Si2 C35 107.27(19) . .
N3 Si3 C22 107.67(18) . .
N3 Si3 C21 112.1(2) . .
C22 Si3 C21 108.4(2) . .
N3 Si3 C23 116.3(2) . .
C22 Si3 C23 107.5(2) . .
C21 Si3 C23 104.5(2) . .
N4 Si4 C28 108.03(17) . .
N4 Si4 C27 110.8(2) . .
C28 Si4 C27 107.5(2) . .
N4 Si4 C29 116.54(19) . .
C28 Si4 C29 106.8(2) . .
C27 Si4 C29 106.8(2) . .
C8 K1 C3 163.71(12) 3_745 .
C8 K1 C44 79.34(11) 3_745 .
C3 K1 C44 91.91(11) . .
C8 K1 C2 148.47(11) 3_745 .
C3 K1 C2 25.97(10) . .
C44 K1 C2 69.14(11) . .
C8 K1 C9 26.17(10) 3_745 3_745
C3 K1 C9 157.67(11) . 3_745
C44 K1 C9 105.52(11) . 3_745
C2 K1 C9 174.51(10) . 3_745
C8 K1 C45 115.37(13) 3_745 .
C3 K1 C45 78.88(13) . .
C44 K1 C45 95.51(14) . .
C2 K1 C45 70.09(12) . .
C9 K1 C45 112.41(12) 3_745 .
C8 K1 C46 109.14(13) 3_745 .
C3 K1 C46 87.10(13) . .
C44 K1 C46 118.74(14) . .
C2 K1 C46 87.64(13) . .
C9 K1 C46 96.29(13) 3_745 .
C45 K1 C46 24.66(13) . .
C8 K1 C38 93.45(11) 3_745 3_745
C3 K1 C38 88.19(12) . 3_745
C44 K1 C38 153.07(13) . 3_745
C2 K1 C38 114.16(12) . 3_745
C9 K1 C38 69.93(11) 3_745 3_745
C45 K1 C38 110.89(14) . 3_745
C46 K1 C38 88.17(14) . 3_745
C8 K1 C51 96.95(13) 3_745 .
C3 K1 C51 94.12(13) . .
C44 K1 C51 75.72(14) . .
C2 K1 C51 76.73(12) . .
C9 K1 C51 103.52(12) 3_745 .
C45 K1 C51 24.61(13) . .
C46 K1 C51 43.41(14) . .
C38 K1 C51 131.15(13) 3_745 .
C8 K1 C37 79.65(11) 3_745 3_745
C3 K1 C37 90.22(12) . 3_745
C44 K1 C37 108.07(12) . 3_745
C2 K1 C37 108.65(11) . 3_745
C9 K1 C37 71.36(11) 3_745 3_745
C45 K1 C37 154.39(14) . 3_745
C46 K1 C37 133.17(14) . 3_745
C38 K1 C37 45.01(12) 3_745 3_745
C51 K1 C37 174.16(12) . 3_745
C8 K1 C47 85.22(13) 3_745 .
C3 K1 C47 111.06(13) . .
C44 K1 C47 120.56(13) . .
C2 K1 C47 111.36(12) . .
C9 K1 C47 72.19(12) 3_745 .
C45 K1 C47 42.77(13) . .
C46 K1 C47 24.50(12) . .
C38 K1 C47 84.16(13) 3_745 .
C51 K1 C47 49.65(13) . .
C37 K1 C47 124.97(12) 3_745 .
C8 K1 C49 73.43(12) 3_745 .
C3 K1 C49 118.45(13) . .
C44 K1 C49 77.97(13) . .
C2 K1 C49 100.18(12) . .
C9 K1 C49 79.54(12) 3_745 .
C45 K1 C49 43.19(13) . .
C46 K1 C49 50.57(13) . .
C38 K1 C49 125.12(13) 3_745 .
C51 K1 C49 24.37(12) . .
C37 K1 C49 150.86(12) 3_745 .
C47 K1 C49 42.67(13) . .
C8 K1 H42A 71.7(9) 3_745 .
C3 K1 H42A 92.2(9) . .
C44 K1 H42A 49.0(9) . .
C2 K1 H42A 86.4(9) . .
C9 K1 H42A 89.1(10) 3_745 .
C45 K1 H42A 143.4(9) . .
C46 K1 H42A 167.7(9) . .
C38 K1 H42A 104.1(9) 3_745 .
C51 K1 H42A 124.5(9) . .
C37 K1 H42A 59.1(9) 3_745 .
C47 K1 H42A 155.7(9) . .
C49 K1 H42A 120.2(9) . .
C8 K1 H42C 102.6(10) 3_745 .
C3 K1 H42C 61.5(10) . .
C44 K1 H42C 52.2(10) . .
C2 K1 H42C 56.9(10) . .
C9 K1 H42C 119.0(10) 3_745 .
C45 K1 H42C 124.3(10) . .
C46 K1 H42C 144.6(10) . .
C38 K1 H42C 105.5(10) 3_745 .
C51 K1 H42C 118.3(9) . .
C37 K1 H42C 67.3(9) 3_745 .
C47 K1 H42C 167.0(10) . .
C49 K1 H42C 129.3(10) . .
H42A K1 H42C 31.0(12) . .
C8 K1 H44A 62.4(10) 3_745 .
C3 K1 H44A 108.0(10) . .
C44 K1 H44A 16.9(10) . .
C2 K1 H44A 86.0(10) . .
C9 K1 H44A 88.6(10) 3_745 .
C45 K1 H44A 103.3(10) . .
C46 K1 H44A 123.1(9) . .
C38 K1 H44A 144.5(10) 3_745 .
C51 K1 H44A 80.2(9) . .
C37 K1 H44A 102.1(9) 3_745 .
C47 K1 H44A 116.7(9) . .
C49 K1 H44A 75.2(9) . .
H42A K1 H44A 45.7(13) . .
H42C K1 H44A 60.0(14) . .
C8 K1 H44B 92.6(10) 3_745 .
C3 K1 H44B 80.7(10) . .
C44 K1 H44B 14.8(10) . .
C2 K1 H44B 56.3(10) . .
C9 K1 H44B 118.6(10) 3_745 .
C45 K1 H44B 83.9(10) . .
C46 K1 H44B 108.2(10) . .
C38 K1 H44B 159.5(10) 3_745 .
C51 K1 H44B 67.2(10) . .
C37 K1 H44B 117.4(10) 3_745 .
C47 K1 H44B 115.8(10) . .
C49 K1 H44B 75.3(10) . .
H42A K1 H44B 59.6(13) . .
H42C K1 H44B 54.1(14) . .
H44A K1 H44B 31.1(13) . .
C1 N1 Si1 113.8(3) . .
C1 N1 Sc1 120.8(2) . .
Si1 N1 Sc1 122.87(16) . .
C10 N2 Si2 114.7(3) . .
C10 N2 Sc1 120.2(2) . .
Si2 N2 Sc1 123.03(16) . .
C15 N3 Si3 113.8(3) . .
C15 N3 Sc1 117.5(2) . .
Si3 N3 Sc1 125.49(18) . .
C20 N4 Si4 114.1(3) . .
C20 N4 Sc1 116.5(3) . .
Si4 N4 Sc1 126.92(17) . .
N1 C1 C2 126.4(4) . .
N1 C1 C5 127.9(4) . .
C2 C1 C5 105.7(3) . .
N1 C1 Fe1 130.4(3) . .
C2 C1 Fe1 67.8(2) . .
C5 C1 Fe1 68.6(2) . .
C1 C2 C3 109.3(4) . .
C1 C2 Fe1 71.4(2) . .
C3 C2 Fe1 68.9(2) . .
C1 C2 K1 120.1(3) . .
C3 C2 K1 73.5(2) . .
Fe1 C2 K1 142.24(18) . .
C1 C2 H2 125.4 . .
C3 C2 H2 125.4 . .
Fe1 C2 H2 125.4 . .
K1 C2 H2 79.7 . .
C4 C3 C2 107.4(4) . .
C4 C3 Fe1 70.3(2) . .
C2 C3 Fe1 69.6(2) . .
C4 C3 K1 117.9(3) . .
C2 C3 K1 80.6(2) . .
Fe1 C3 K1 150.00(18) . .
C4 C3 H3 126.3 . .
C2 C3 H3 126.3 . .
Fe1 C3 H3 126.3 . .
K1 C3 H3 74.2 . .
C3 C4 C5 108.1(4) . .
C3 C4 Fe1 68.9(2) . .
C5 C4 Fe1 70.0(2) . .
C3 C4 H4 125.9 . .
C5 C4 H4 125.9 . .
Fe1 C4 H4 125.9 . .
C4 C5 C1 109.5(4) . .
C4 C5 Fe1 69.4(2) . .
C1 C5 Fe1 70.7(2) . .
C4 C5 H5 125.2 . .
C1 C5 H5 125.2 . .
Fe1 C5 H5 125.2 . .
C10 C6 C7 109.5(4) . .
C10 C6 Fe1 71.4(2) . .
C7 C6 Fe1 69.3(2) . .
C10 C6 H6 125.2 . .
C7 C6 H6 125.2 . .
Fe1 C6 H6 125.2 . .
C8 C7 C6 107.6(4) . .
C8 C7 Fe1 69.1(2) . .
C6 C7 Fe1 69.6(2) . .
C8 C7 H7 126.2 . .
C6 C7 H7 126.2 . .
Fe1 C7 H7 126.2 . .
C7 C8 C9 107.6(4) . .
C7 C8 Fe1 69.9(2) . .
C9 C8 Fe1 70.1(2) . .
C7 C8 K1 112.9(2) . 3_755
C9 C8 K1 83.0(2) . 3_755
Fe1 C8 K1 151.96(17) . 3_755
C7 C8 H8 126.2 . .
C9 C8 H8 126.2 . .
Fe1 C8 H8 126.2 . .
K1 C8 H8 76.1 3_755 .
C10 C9 C8 109.0(4) . .
C10 C9 Fe1 71.1(2) . .
C8 C9 Fe1 68.6(2) . .
C10 C9 K1 116.5(2) . 3_755
C8 C9 K1 70.8(2) . 3_755
Fe1 C9 K1 138.64(17) . 3_755
C10 C9 H9 125.5 . .
C8 C9 H9 125.5 . .
Fe1 C9 H9 125.5 . .
K1 C9 H9 85.1 3_755 .
N2 C10 C6 127.9(4) . .
N2 C10 C9 125.8(3) . .
C6 C10 C9 106.3(3) . .
N2 C10 Fe1 130.7(3) . .
C6 C10 Fe1 68.1(2) . .
C9 C10 Fe1 68.2(2) . .
C15 C11 C12 108.4(4) . .
C15 C11 Fe2 70.5(2) . .
C12 C11 Fe2 69.0(2) . .
C15 C11 H11 125.8 . .
C12 C11 H11 125.8 . .
Fe2 C11 H11 125.8 . .
C13 C12 C11 108.2(4) . .
C13 C12 Fe2 69.8(2) . .
C11 C12 Fe2 70.0(2) . .
C13 C12 H12 125.9 . .
C11 C12 H12 125.9 . .
Fe2 C12 H12 125.9 . .
C12 C13 C14 107.9(4) . .
C12 C13 Fe2 69.7(3) . .
C14 C13 Fe2 69.3(2) . .
C12 C13 H13 126.0 . .
C14 C13 H13 126.0 . .
Fe2 C13 H13 126.0 . .
C13 C14 C15 108.7(4) . .
C13 C14 Fe2 69.6(3) . .
C15 C14 Fe2 71.0(2) . .
C13 C14 H14 125.7 . .
C15 C14 H14 125.7 . .
Fe2 C14 H14 125.7 . .
C14 C15 C11 106.8(3) . .
C14 C15 N3 127.1(4) . .
C11 C15 N3 126.0(4) . .
C14 C15 Fe2 68.2(2) . .
C11 C15 Fe2 68.9(2) . .
N3 C15 Fe2 130.1(3) . .
C17 C16 C20 108.4(4) . .
C17 C16 Fe2 69.1(2) . .
C20 C16 Fe2 70.9(2) . .
C17 C16 H16 125.8 . .
C20 C16 H16 125.8 . .
Fe2 C16 H16 125.8 . .
C18 C17 C16 108.0(4) . .
C18 C17 Fe2 69.8(2) . .
C16 C17 Fe2 69.8(2) . .
C18 C17 H17 126.0 . .
C16 C17 H17 126.0 . .
Fe2 C17 H17 126.0 . .
C17 C18 C19 108.5(4) . .
C17 C18 Fe2 69.5(3) . .
C19 C18 Fe2 70.1(2) . .
C17 C18 H18 125.8 . .
C19 C18 H18 125.8 . .
Fe2 C18 H18 125.8 . .
C18 C19 C20 108.0(4) . .
C18 C19 Fe2 68.9(2) . .
C20 C19 Fe2 70.5(2) . .
C18 C19 H19 126.0 . .
C20 C19 H19 126.0 . .
Fe2 C19 H19 126.0 . .
N4 C20 C16 127.2(4) . .
N4 C20 C19 125.6(4) . .
C16 C20 C19 107.1(3) . .
N4 C20 Fe2 131.2(3) . .
C16 C20 Fe2 68.4(2) . .
C19 C20 Fe2 68.8(2) . .
C24 C23 C26 110.9(4) . .
C24 C23 C25 106.1(4) . .
C26 C23 C25 109.8(4) . .
C24 C23 Si3 112.2(3) . .
C26 C23 Si3 110.9(3) . .
C25 C23 Si3 106.6(3) . .
C31 C29 C30 108.7(4) . .
C31 C29 C32 108.0(4) . .
C30 C29 C32 107.9(4) . .
C31 C29 Si4 112.7(3) . .
C30 C29 Si4 111.8(3) . .
C32 C29 Si4 107.5(3) . .
C38 C35 C36 107.6(4) . .
C38 C35 C37 108.6(4) . .
C36 C35 C37 106.5(4) . .
C38 C35 Si2 111.8(3) . .
C36 C35 Si2 109.0(3) . .
C37 C35 Si2 113.1(3) . .
C35 C36 H36A 108(3) . .
C35 C36 H36B 111(3) . .
H36A C36 H36B 116(4) . .
C35 C36 H36C 117(3) . .
H36A C36 H36C 104(4) . .
H36B C36 H36C 102(4) . .
C35 C37 K1 101.5(3) . 3_755
C35 C37 H37A 106(3) . .
K1 C37 H37A 65(3) 3_755 .
C35 C37 H37B 111(3) . .
K1 C37 H37B 147(3) 3_755 .
H37A C37 H37B 111(4) . .
C35 C37 H37C 108(3) . .
K1 C37 H37C 50(3) 3_755 .
H37A C37 H37C 111(4) . .
H37B C37 H37C 110(4) . .
C35 C38 K1 102.9(3) . 3_755
C35 C38 H38A 115(3) . .
K1 C38 H38A 57(3) 3_755 .
C35 C38 H38B 118(3) . .
K1 C38 H38B 138(3) 3_755 .
H38A C38 H38B 94(4) . .
C35 C38 H38C 108(3) . .
K1 C38 H38C 63(3) 3_755 .
H38A C38 H38C 110(4) . .
H38B C38 H38C 111(4) . .
C44 C41 C43 108.4(4) . .
C44 C41 C42 108.8(4) . .
C43 C41 C42 107.5(4) . .
C44 C41 Si1 111.4(3) . .
C43 C41 Si1 108.3(3) . .
C42 C41 Si1 112.3(3) . .
C41 C42 K1 99.5(3) . .
C41 C42 H42A 107(3) . .
K1 C42 H42A 65(3) . .
C41 C42 H42B 110(3) . .
K1 C42 H42B 147(3) . .
H42A C42 H42B 118(4) . .
C41 C42 H42C 110(3) . .
K1 C42 H42C 54(3) . .
H42A C42 H42C 112(4) . .
H42B C42 H42C 101(4) . .
C41 C44 K1 105.8(3) . .
C41 C44 H44A 108(3) . .
K1 C44 H44A 60(3) . .
C41 C44 H44B 108(3) . .
K1 C44 H44B 54(3) . .
H44A C44 H44B 110(4) . .
C41 C44 H44C 109(3) . .
K1 C44 H44C 145(3) . .
H44A C44 H44C 110(4) . .
H44B C44 H44C 110(4) . .
C46 C45 C51 120.7(5) . .
C46 C45 K1 78.0(3) . .
C51 C45 K1 78.9(3) . .
C46 C45 H45 119.6 . .
C51 C45 H45 119.6 . .
K1 C45 H45 114.0 . .
C45 C46 C47 118.7(5) . .
C45 C46 K1 77.4(3) . .
C47 C46 K1 80.4(3) . .
C45 C46 H46 120.7 . .
C47 C46 H46 120.7 . .
K1 C46 H46 112.2 . .
C48 C47 C46 120.2(5) . .
C48 C47 K1 79.9(3) . .
C46 C47 K1 75.1(3) . .
C48 C47 H47 119.9 . .
C46 C47 H47 119.9 . .
K1 C47 H47 115.6 . .
C47 C48 C49 122.1(5) . .
C47 C48 K1 76.2(3) . .
C49 C48 K1 77.4(3) . .
C47 C48 H48 119.0 . .
C49 C48 H48 119.0 . .
K1 C48 H48 118.1 . .
C48 C49 C51 117.3(5) . .
C48 C49 C50 122.1(5) . .
C51 C49 C50 120.7(5) . .
C48 C49 K1 78.7(3) . .
C51 C49 K1 74.9(3) . .
C50 C49 K1 116.6(3) . .
C49 C50 H50A 119(5) . .
C49 C50 H50B 111(6) . .
H50A C50 H50B 104(7) . .
C49 C50 H50C 111(4) . .
H50A C50 H50C 100(5) . .
H50B C50 H50C 111(7) . .
C45 C51 C49 121.0(5) . .
C45 C51 K1 76.5(3) . .
C49 C51 K1 80.7(3) . .
C45 C51 H51 119.5 . .
C49 C51 H51 119.5 . .
K1 C51 H51 113.6 . .

loop_
_geom_bond_atom_site_label_1
_geom_bond_atom_site_label_2
_geom_bond_distance
_geom_bond_site_symmetry_2
Fe1 C3 2.019(4) .
Fe1 C8 2.022(4) .
Fe1 C2 2.028(4) .
Fe1 C7 2.034(4) .
Fe1 C6 2.038(4) .
Fe1 C4 2.038(4) .
Fe1 C9 2.043(4) .
Fe1 C5 2.047(4) .
Fe1 C1 2.075(4) .
Fe1 C10 2.082(4) .
Fe2 C17 2.035(4) .
Fe2 C14 2.037(4) .
Fe2 C18 2.039(4) .
Fe2 C12 2.039(4) .
Fe2 C13 2.041(4) .
Fe2 C16 2.044(4) .
Fe2 C11 2.053(4) .
Fe2 C19 2.056(4) .
Fe2 C15 2.074(4) .
Fe2 C20 2.078(4) .
Sc1 N3 2.117(3) .
Sc1 N4 2.126(3) .
Sc1 N1 2.146(3) .
Sc1 N2 2.153(3) .
Si1 N1 1.737(3) .
Si1 C40 1.863(4) .
Si1 C39 1.874(4) .
Si1 C41 1.924(4) .
Si2 N2 1.732(3) .
Si2 C34 1.862(5) .
Si2 C33 1.866(4) .
Si2 C35 1.913(4) .
Si3 N3 1.731(3) .
Si3 C22 1.870(4) .
Si3 C21 1.886(4) .
Si3 C23 1.904(5) .
Si4 N4 1.730(3) .
Si4 C28 1.872(4) .
Si4 C27 1.882(5) .
Si4 C29 1.924(4) .
K1 C8 3.075(4) 3_745
K1 C3 3.139(4) .
K1 C44 3.223(5) .
K1 C2 3.231(4) .
K1 C9 3.231(4) 3_745
K1 C45 3.240(5) .
K1 C46 3.247(5) .
K1 C38 3.255(5) 3_745
K1 C51 3.269(5) .
K1 C37 3.283(5) 3_745
K1 C47 3.313(5) .
K1 C49 3.342(5) .
K1 H42A 3.08(5) .
K1 H42C 2.91(5) .
K1 H44A 2.86(4) .
K1 H44B 2.80(5) .
N1 C1 1.419(4) .
N2 C10 1.420(4) .
N3 C15 1.436(5) .
N4 C20 1.429(5) .
C1 C2 1.431(5) .
C1 C5 1.433(5) .
C2 C3 1.434(5) .
C2 H2 1.0000 .
C3 C4 1.414(6) .
C3 H3 1.0000 .
C4 C5 1.418(6) .
C4 H4 1.0000 .
C5 H5 1.0000 .
C6 C10 1.425(5) .
C6 C7 1.431(5) .
C6 H6 1.0000 .
C7 C8 1.422(6) .
C7 H7 1.0000 .
C8 C9 1.436(5) .
C8 K1 3.075(4) 3_755
C8 H8 1.0000 .
C9 C10 1.434(5) .
C9 K1 3.231(4) 3_755
C9 H9 1.0000 .
C11 C15 1.431(6) .
C11 C12 1.432(6) .
C11 H11 1.0000 .
C12 C13 1.411(6) .
C12 H12 1.0000 .
C13 C14 1.429(6) .
C13 H13 1.0000 .
C14 C15 1.431(6) .
C14 H14 1.0000 .
C16 C17 1.434(6) .
C16 C20 1.435(6) .
C16 H16 1.0000 .
C17 C18 1.413(6) .
C17 H17 1.0000 .
C18 C19 1.434(6) .
C18 H18 1.0000 .
C19 C20 1.440(5) .
C19 H19 1.0000 .
C21 H21A 0.9800 .
C21 H21B 0.9800 .
C21 H21C 0.9800 .
C22 H22A 0.9800 .
C22 H22B 0.9800 .
C22 H22C 0.9800 .
C23 C24 1.545(7) .
C23 C26 1.550(7) .
C23 C25 1.556(7) .
C24 H24A 0.9800 .
C24 H24B 0.9800 .
C24 H24C 0.9800 .
C25 H25A 0.9800 .
C25 H25B 0.9800 .
C25 H25C 0.9800 .
C26 H26A 0.9800 .
C26 H26B 0.9800 .
C26 H26C 0.9800 .
C27 H27A 0.9800 .
C27 H27B 0.9800 .
C27 H27C 0.9800 .
C28 H28A 0.9800 .
C28 H28B 0.9800 .
C28 H28C 0.9800 .
C29 C31 1.525(6) .
C29 C30 1.537(6) .
C29 C32 1.546(6) .
C30 H30A 0.9800 .
C30 H30B 0.9800 .
C30 H30C 0.9800 .
C31 H31A 0.9800 .
C31 H31B 0.9800 .
C31 H31C 0.9800 .
C32 H32A 0.9800 .
C32 H32B 0.9800 .
C32 H32C 0.9800 .
C33 H33A 0.9800 .
C33 H33B 0.9800 .
C33 H33C 0.9800 .
C34 H34A 0.9800 .
C34 H34B 0.9800 .
C34 H34C 0.9800 .
C35 C38 1.535(6) .
C35 C36 1.544(6) .
C35 C37 1.547(6) .
C36 H36A 1.05(5) .
C36 H36B 0.92(5) .
C36 H36C 0.94(5) .
C37 K1 3.283(5) 3_755
C37 H37A 0.99(5) .
C37 H37B 0.94(5) .
C37 H37C 0.93(5) .
C38 K1 3.255(5) 3_755
C38 H38A 0.97(5) .
C38 H38B 0.92(5) .
C38 H38C 1.04(5) .
C39 H39A 0.9800 .
C39 H39B 0.9800 .
C39 H39C 0.9800 .
C40 H40A 0.9800 .
C40 H40B 0.9800 .
C40 H40C 0.9800 .
C41 C44 1.528(6) .
C41 C43 1.539(6) .
C41 C42 1.540(6) .
C42 H42A 1.01(5) .
C42 H42B 0.93(5) .
C42 H42C 0.94(5) .
C43 H43A 0.9800 .
C43 H43B 0.9800 .
C43 H43C 0.9800 .
C44 H44A 0.97(5) .
C44 H44B 0.88(5) .
C44 H44C 1.07(5) .
C45 C46 1.385(7) .
C45 C51 1.388(8) .
C45 H45 0.9500 .
C46 C47 1.394(7) .
C46 H46 0.9500 .
C47 C48 1.377(7) .
C47 H47 0.9500 .
C48 C49 1.390(7) .
C48 H48 0.9500 .
C49 C51 1.397(7) .
C49 C50 1.483(8) .
C50 H50A 0.93(7) .
C50 H50B 0.72(7) .
C50 H50C 1.06(7) .
C51 H51 0.9500 .

loop_
_geom_torsion_atom_site_label_1
_geom_torsion_atom_site_label_2
_geom_torsion_atom_site_label_3
_geom_torsion_atom_site_label_4
_geom_torsion
_geom_torsion_site_symmetry_1
_geom_torsion_site_symmetry_4
C40 Si1 N1 C1 -162.1(3) . .
C39 Si1 N1 C1 79.9(3) . .
C41 Si1 N1 C1 -42.6(3) . .
C40 Si1 N1 Sc1 35.7(2) . .
C39 Si1 N1 Sc1 -82.3(2) . .
C41 Si1 N1 Sc1 155.24(19) . .
N3 Sc1 N1 C1 117.0(3) . .
N4 Sc1 N1 C1 -117.1(3) . .
N2 Sc1 N1 C1 1.1(3) . .
N3 Sc1 N1 Si1 -82.0(2) . .
N4 Sc1 N1 Si1 43.9(2) . .
N2 Sc1 N1 Si1 162.09(18) . .
C34 Si2 N2 C10 81.8(3) . .
C33 Si2 N2 C10 -160.0(3) . .
C35 Si2 N2 C10 -40.9(3) . .
C34 Si2 N2 Sc1 -81.8(3) . .
C33 Si2 N2 Sc1 36.4(3) . .
C35 Si2 N2 Sc1 155.51(19) . .
N3 Sc1 N2 C10 -121.5(3) . .
N4 Sc1 N2 C10 112.7(3) . .
N1 Sc1 N2 C10 -4.7(3) . .
N3 Sc1 N2 Si2 41.2(2) . .
N4 Sc1 N2 Si2 -84.6(2) . .
N1 Sc1 N2 Si2 158.08(18) . .
C22 Si3 N3 C15 161.1(3) . .
C21 Si3 N3 C15 -79.8(3) . .
C23 Si3 N3 C15 40.4(3) . .
C22 Si3 N3 Sc1 -39.8(3) . .
C21 Si3 N3 Sc1 79.4(3) . .
C23 Si3 N3 Sc1 -160.5(2) . .
N4 Sc1 N3 C15 -1.2(3) . .
N1 Sc1 N3 C15 119.1(3) . .
N2 Sc1 N3 C15 -122.1(3) . .
N4 Sc1 N3 Si3 -159.68(19) . .
N1 Sc1 N3 Si3 -39.4(2) . .
N2 Sc1 N3 Si3 79.4(2) . .
C28 Si4 N4 C20 159.3(3) . .
C27 Si4 N4 C20 -83.2(3) . .
C29 Si4 N4 C20 39.1(4) . .
C28 Si4 N4 Sc1 -39.3(3) . .
C27 Si4 N4 Sc1 78.2(3) . .
C29 Si4 N4 Sc1 -159.5(2) . .
N3 Sc1 N4 C20 0.0(3) . .
N1 Sc1 N4 C20 -120.6(3) . .
N2 Sc1 N4 C20 119.8(3) . .
N3 Sc1 N4 Si4 -161.04(19) . .
N1 Sc1 N4 Si4 78.3(2) . .
N2 Sc1 N4 Si4 -41.3(2) . .
Si1 N1 C1 C2 109.2(4) . .
Sc1 N1 C1 C2 -88.3(4) . .
Si1 N1 C1 C5 -67.1(5) . .
Sc1 N1 C1 C5 95.5(4) . .
Si1 N1 C1 Fe1 -160.2(2) . .
Sc1 N1 C1 Fe1 2.4(5) . .
C3 Fe1 C1 N1 -157.3(4) . .
C8 Fe1 C1 N1 74.2(6) . .
C2 Fe1 C1 N1 -119.6(5) . .
C7 Fe1 C1 N1 -77.2(6) . .
C6 Fe1 C1 N1 -43.8(4) . .
C4 Fe1 C1 N1 159.0(4) . .
C9 Fe1 C1 N1 39.3(4) . .
C5 Fe1 C1 N1 122.1(5) . .
C10 Fe1 C1 N1 -2.8(4) . .
C3 Fe1 C1 C2 -37.7(2) . .
C8 Fe1 C1 C2 -166.2(4) . .
C7 Fe1 C1 C2 42.4(6) . .
C6 Fe1 C1 C2 75.8(3) . .
C4 Fe1 C1 C2 -81.4(3) . .
C9 Fe1 C1 C2 158.9(2) . .
C5 Fe1 C1 C2 -118.3(3) . .
C10 Fe1 C1 C2 116.8(2) . .
C3 Fe1 C1 C5 80.6(3) . .
C8 Fe1 C1 C5 -47.9(5) . .
C2 Fe1 C1 C5 118.3(3) . .
C7 Fe1 C1 C5 160.6(4) . .
C6 Fe1 C1 C5 -166.0(2) . .
C4 Fe1 C1 C5 36.9(2) . .
C9 Fe1 C1 C5 -82.8(3) . .
C10 Fe1 C1 C5 -125.0(2) . .
N1 C1 C2 C3 -176.6(3) . .
C5 C1 C2 C3 0.3(4) . .
Fe1 C1 C2 C3 58.7(3) . .
N1 C1 C2 Fe1 124.7(4) . .
C5 C1 C2 Fe1 -58.4(3) . .
N1 C1 C2 K1 -95.0(4) . .
C5 C1 C2 K1 81.9(3) . .
Fe1 C1 C2 K1 140.3(2) . .
C3 Fe1 C2 C1 120.2(4) . .
C8 Fe1 C2 C1 162.4(5) . .
C7 Fe1 C2 C1 -164.9(2) . .
C6 Fe1 C2 C1 -123.0(2) . .
C4 Fe1 C2 C1 82.0(3) . .
C9 Fe1 C2 C1 -48.5(5) . .
C5 Fe1 C2 C1 38.2(2) . .
C10 Fe1 C2 C1 -80.9(3) . .
C8 Fe1 C2 C3 42.2(6) . .
C7 Fe1 C2 C3 74.9(3) . .
C6 Fe1 C2 C3 116.8(3) . .
C4 Fe1 C2 C3 -38.2(3) . .
C9 Fe1 C2 C3 -168.7(4) . .
C5 Fe1 C2 C3 -82.0(3) . .
C1 Fe1 C2 C3 -120.2(4) . .
C10 Fe1 C2 C3 158.8(2) . .
C3 Fe1 C2 K1 4.8(2) . .
C8 Fe1 C2 K1 47.0(7) . .
C7 Fe1 C2 K1 79.7(3) . .
C6 Fe1 C2 K1 121.6(3) . .
C4 Fe1 C2 K1 -33.4(3) . .
C9 Fe1 C2 K1 -163.9(3) . .
C5 Fe1 C2 K1 -77.2(3) . .
C1 Fe1 C2 K1 -115.4(4) . .
C10 Fe1 C2 K1 163.7(2) . .
C8 K1 C2 C1 44.6(4) 3_745 .
C3 K1 C2 C1 -103.1(4) . .
C44 K1 C2 C1 46.7(3) . .
C9 K1 C2 C1 32.9(13) 3_745 .
C45 K1 C2 C1 151.0(3) . .
C46 K1 C2 C1 168.7(3) . .
C38 K1 C2 C1 -104.4(3) 3_745 .
C51 K1 C2 C1 126.2(3) . .
C37 K1 C2 C1 -56.2(3) 3_745 .
C47 K1 C2 C1 162.4(3) . .
C49 K1 C2 C1 119.5(3) . .
C8 K1 C2 C3 147.7(3) 3_745 .
C44 K1 C2 C3 149.7(3) . .
C9 K1 C2 C3 136.0(11) 3_745 .
C45 K1 C2 C3 -106.0(3) . .
C46 K1 C2 C3 -88.2(3) . .
C38 K1 C2 C3 -1.3(3) 3_745 .
C51 K1 C2 C3 -130.7(3) . .
C37 K1 C2 C3 46.9(3) 3_745 .
C47 K1 C2 C3 -94.5(3) . .
C49 K1 C2 C3 -137.4(3) . .
C8 K1 C2 Fe1 143.0(3) 3_745 .
C3 K1 C2 Fe1 -4.7(2) . .
C44 K1 C2 Fe1 145.0(3) . .
C9 K1 C2 Fe1 131.3(11) 3_745 .
C45 K1 C2 Fe1 -110.7(3) . .
C46 K1 C2 Fe1 -92.9(3) . .
C38 K1 C2 Fe1 -6.0(3) 3_745 .
C51 K1 C2 Fe1 -135.4(3) . .
C37 K1 C2 Fe1 42.2(3) 3_745 .
C47 K1 C2 Fe1 -99.2(3) . .
C49 K1 C2 Fe1 -142.2(3) . .
C1 C2 C3 C4 0.3(4) . .
Fe1 C2 C3 C4 60.5(3) . .
K1 C2 C3 C4 -116.4(3) . .
C1 C2 C3 Fe1 -60.2(3) . .
K1 C2 C3 Fe1 -176.92(16) . .
C1 C2 C3 K1 116.7(3) . .
Fe1 C2 C3 K1 176.92(16) . .
C8 Fe1 C3 C4 76.7(3) . .
C2 Fe1 C3 C4 -118.1(3) . .
C7 Fe1 C3 C4 118.1(3) . .
C6 Fe1 C3 C4 160.5(2) . .
C9 Fe1 C3 C4 46.8(6) . .
C5 Fe1 C3 C4 -37.4(2) . .
C1 Fe1 C3 C4 -81.1(3) . .
C10 Fe1 C3 C4 -167.1(3) . .
C8 Fe1 C3 C2 -165.2(2) . .
C7 Fe1 C3 C2 -123.8(3) . .
C6 Fe1 C3 C2 -81.4(3) . .
C4 Fe1 C3 C2 118.1(3) . .
C9 Fe1 C3 C2 164.9(5) . .
C5 Fe1 C3 C2 80.7(3) . .
C1 Fe1 C3 C2 37.1(2) . .
C10 Fe1 C3 C2 -48.9(5) . .
C8 Fe1 C3 K1 -171.3(3) . .
C2 Fe1 C3 K1 -6.1(3) . .
C7 Fe1 C3 K1 -129.9(4) . .
C6 Fe1 C3 K1 -87.5(4) . .
C4 Fe1 C3 K1 112.0(5) . .
C9 Fe1 C3 K1 158.8(4) . .
C5 Fe1 C3 K1 74.6(4) . .
C1 Fe1 C3 K1 31.0(4) . .
C10 Fe1 C3 K1 -55.0(6) . .
C8 K1 C3 C4 19.7(6) 3_745 .
C44 K1 C3 C4 76.6(3) . .
C2 K1 C3 C4 104.7(4) . .
C9 K1 C3 C4 -65.2(5) 3_745 .
C45 K1 C3 C4 171.8(3) . .
C46 K1 C3 C4 -164.7(3) . .
C38 K1 C3 C4 -76.4(3) 3_745 .
C51 K1 C3 C4 152.4(3) . .
C37 K1 C3 C4 -31.5(3) 3_745 .
C47 K1 C3 C4 -159.5(3) . .
C49 K1 C3 C4 153.9(3) . .
C8 K1 C3 C2 -85.1(5) 3_745 .
C44 K1 C3 C2 -28.1(3) . .
C9 K1 C3 C2 -169.9(3) 3_745 .
C45 K1 C3 C2 67.1(3) . .
C46 K1 C3 C2 90.6(3) . .
C38 K1 C3 C2 178.8(3) 3_745 .
C51 K1 C3 C2 47.7(3) . .
C37 K1 C3 C2 -136.2(3) 3_745 .
C47 K1 C3 C2 95.8(3) . .
C49 K1 C3 C2 49.2(3) . .
C8 K1 C3 Fe1 -79.3(6) 3_745 .
C44 K1 C3 Fe1 -22.3(4) . .
C2 K1 C3 Fe1 5.8(3) . .
C9 K1 C3 Fe1 -164.1(3) 3_745 .
C45 K1 C3 Fe1 72.9(4) . .
C46 K1 C3 Fe1 96.3(4) . .
C38 K1 C3 Fe1 -175.4(4) 3_745 .
C51 K1 C3 Fe1 53.5(4) . .
C37 K1 C3 Fe1 -130.4(4) 3_745 .
C47 K1 C3 Fe1 101.6(4) . .
C49 K1 C3 Fe1 55.0(5) . .
C2 C3 C4 C5 -0.8(4) . .
Fe1 C3 C4 C5 59.2(3) . .
K1 C3 C4 C5 -89.1(3) . .
C2 C3 C4 Fe1 -60.0(3) . .
K1 C3 C4 Fe1 -148.4(2) . .
C8 Fe1 C4 C3 -122.0(3) . .
C2 Fe1 C4 C3 38.9(2) . .
C7 Fe1 C4 C3 -79.3(3) . .
C6 Fe1 C4 C3 -45.1(5) . .
C9 Fe1 C4 C3 -163.9(2) . .
C5 Fe1 C4 C3 119.7(3) . .
C1 Fe1 C4 C3 82.8(3) . .
C10 Fe1 C4 C3 162.2(4) . .
C3 Fe1 C4 C5 -119.7(3) . .
C8 Fe1 C4 C5 118.3(2) . .
C2 Fe1 C4 C5 -80.8(3) . .
C7 Fe1 C4 C5 161.1(2) . .
C6 Fe1 C4 C5 -164.8(4) . .
C9 Fe1 C4 C5 76.5(3) . .
C1 Fe1 C4 C5 -36.9(2) . .
C10 Fe1 C4 C5 42.5(6) . .
C3 C4 C5 C1 1.0(5) . .
Fe1 C4 C5 C1 59.5(3) . .
C3 C4 C5 Fe1 -58.5(3) . .
N1 C1 C5 C4 176.1(4) . .
C2 C1 C5 C4 -0.7(4) . .
Fe1 C1 C5 C4 -58.6(3) . .
N1 C1 C5 Fe1 -125.3(4) . .
C2 C1 C5 Fe1 57.9(3) . .
C3 Fe1 C5 C4 37.6(2) . .
C8 Fe1 C5 C4 -79.7(3) . .
C2 Fe1 C5 C4 82.4(3) . .
C7 Fe1 C5 C4 -44.0(5) . .
C6 Fe1 C5 C4 160.2(5) . .
C9 Fe1 C5 C4 -123.4(3) . .
C1 Fe1 C5 C4 120.7(3) . .
C10 Fe1 C5 C4 -165.4(2) . .
C3 Fe1 C5 C1 -83.1(2) . .
C8 Fe1 C5 C1 159.6(2) . .
C2 Fe1 C5 C1 -38.3(2) . .
C7 Fe1 C5 C1 -164.7(4) . .
C6 Fe1 C5 C1 39.5(6) . .
C4 Fe1 C5 C1 -120.7(3) . .
C9 Fe1 C5 C1 115.9(2) . .
C10 Fe1 C5 C1 73.9(3) . .
C3 Fe1 C6 C10 160.0(2) . .
C8 Fe1 C6 C10 -82.4(2) . .
C2 Fe1 C6 C10 116.7(2) . .
C7 Fe1 C6 C10 -120.3(3) . .
C4 Fe1 C6 C10 -167.6(4) . .
C9 Fe1 C6 C10 -37.9(2) . .
C5 Fe1 C6 C10 45.2(6) . .
C1 Fe1 C6 C10 75.3(3) . .
C3 Fe1 C6 C7 -79.7(3) . .
C8 Fe1 C6 C7 37.9(2) . .
C2 Fe1 C6 C7 -123.0(2) . .
C4 Fe1 C6 C7 -47.3(5) . .
C9 Fe1 C6 C7 82.4(3) . .
C5 Fe1 C6 C7 165.4(5) . .
C1 Fe1 C6 C7 -164.5(2) . .
C10 Fe1 C6 C7 120.3(3) . .
C10 C6 C7 C8 1.5(4) . .
Fe1 C6 C7 C8 -58.8(3) . .
C10 C6 C7 Fe1 60.3(3) . .
C3 Fe1 C7 C8 -123.0(2) . .
C2 Fe1 C7 C8 -164.8(2) . .
C6 Fe1 C7 C8 119.2(3) . .
C4 Fe1 C7 C8 -81.1(3) . .
C9 Fe1 C7 C8 38.6(2) . .
C5 Fe1 C7 C8 -49.5(5) . .
C1 Fe1 C7 C8 163.0(4) . .
C10 Fe1 C7 C8 82.3(2) . .
C3 Fe1 C7 C6 117.8(3) . .
C8 Fe1 C7 C6 -119.2(3) . .
C2 Fe1 C7 C6 76.0(3) . .
C4 Fe1 C7 C6 159.7(2) . .
C9 Fe1 C7 C6 -80.6(3) . .
C5 Fe1 C7 C6 -168.7(4) . .
C1 Fe1 C7 C6 43.8(6) . .
C10 Fe1 C7 C6 -36.9(2) . .
C6 C7 C8 C9 -1.1(4) . .
Fe1 C7 C8 C9 -60.2(3) . .
C6 C7 C8 Fe1 59.1(3) . .
C6 C7 C8 K1 -90.8(3) . 3_755
Fe1 C7 C8 K1 -150.0(2) . 3_755
C3 Fe1 C8 C7 75.2(3) . .
C2 Fe1 C8 C7 42.9(6) . .
C6 Fe1 C8 C7 -38.0(2) . .
C4 Fe1 C8 C7 116.9(2) . .
C9 Fe1 C8 C7 -118.3(3) . .
C5 Fe1 C8 C7 159.0(2) . .
C1 Fe1 C8 C7 -166.5(3) . .
C10 Fe1 C8 C7 -81.4(2) . .
C3 Fe1 C8 C9 -166.4(3) . .
C2 Fe1 C8 C9 161.3(5) . .
C7 Fe1 C8 C9 118.3(3) . .
C6 Fe1 C8 C9 80.4(3) . .
C4 Fe1 C8 C9 -124.7(3) . .
C5 Fe1 C8 C9 -82.6(3) . .
C1 Fe1 C8 C9 -48.2(5) . .
C10 Fe1 C8 C9 36.9(2) . .
C3 Fe1 C8 K1 176.5(4) . 3_755
C2 Fe1 C8 K1 144.2(4) . 3_755
C7 Fe1 C8 K1 101.3(5) . 3_755
C6 Fe1 C8 K1 63.3(4) . 3_755
C4 Fe1 C8 K1 -141.8(4) . 3_755
C9 Fe1 C8 K1 -17.0(3) . 3_755
C5 Fe1 C8 K1 -99.7(4) . 3_755
C1 Fe1 C8 K1 -65.2(6) . 3_755
C10 Fe1 C8 K1 19.9(4) . 3_755
C7 C8 C9 C10 0.4(4) . .
Fe1 C8 C9 C10 -59.8(3) . .
K1 C8 C9 C10 112.3(3) 3_755 .
C7 C8 C9 Fe1 60.1(3) . .
K1 C8 C9 Fe1 172.03(15) 3_755 .
C7 C8 C9 K1 -111.9(3) . 3_755
Fe1 C8 C9 K1 -172.03(15) . 3_755
C3 Fe1 C9 C10 159.3(5) . .
C8 Fe1 C9 C10 120.3(3) . .
C2 Fe1 C9 C10 -45.4(5) . .
C7 Fe1 C9 C10 82.0(2) . .
C6 Fe1 C9 C10 37.7(2) . .
C4 Fe1 C9 C10 -164.9(2) . .
C5 Fe1 C9 C10 -123.1(2) . .
C1 Fe1 C9 C10 -80.1(3) . .
C3 Fe1 C9 C8 38.9(6) . .
C2 Fe1 C9 C8 -165.7(4) . .
C7 Fe1 C9 C8 -38.3(2) . .
C6 Fe1 C9 C8 -82.7(3) . .
C4 Fe1 C9 C8 74.7(3) . .
C5 Fe1 C9 C8 116.6(2) . .
C1 Fe1 C9 C8 159.6(2) . .
C10 Fe1 C9 C8 -120.3(3) . .
C3 Fe1 C9 K1 50.4(7) . 3_755
C8 Fe1 C9 K1 11.4(2) . 3_755
C2 Fe1 C9 K1 -154.3(3) . 3_755
C7 Fe1 C9 K1 -26.9(2) . 3_755
C6 Fe1 C9 K1 -71.2(3) . 3_755
C4 Fe1 C9 K1 86.2(3) . 3_755
C5 Fe1 C9 K1 128.0(2) . 3_755
C1 Fe1 C9 K1 171.0(2) . 3_755
C10 Fe1 C9 K1 -108.9(3) . 3_755
Si2 N2 C10 C6 -66.6(5) . .
Sc1 N2 C10 C6 97.5(4) . .
Si2 N2 C10 C9 109.7(4) . .
Sc1 N2 C10 C9 -86.1(4) . .
Si2 N2 C10 Fe1 -159.3(2) . .
Sc1 N2 C10 Fe1 4.8(5) . .
C7 C6 C10 N2 175.7(4) . .
Fe1 C6 C10 N2 -125.3(4) . .
C7 C6 C10 C9 -1.2(4) . .
Fe1 C6 C10 C9 57.7(3) . .
C7 C6 C10 Fe1 -59.0(3) . .
C8 C9 C10 N2 -176.5(3) . .
Fe1 C9 C10 N2 125.3(4) . .
K1 C9 C10 N2 -99.0(4) 3_755 .
C8 C9 C10 C6 0.5(4) . .
Fe1 C9 C10 C6 -57.7(3) . .
K1 C9 C10 C6 78.0(3) 3_755 .
C8 C9 C10 Fe1 58.2(3) . .
K1 C9 C10 Fe1 135.7(2) 3_755 .
C3 Fe1 C10 N2 76.2(5) . .
C8 Fe1 C10 N2 -156.7(4) . .
C2 Fe1 C10 N2 41.0(4) . .
C7 Fe1 C10 N2 159.3(4) . .
C6 Fe1 C10 N2 121.8(5) . .
C4 Fe1 C10 N2 -74.9(7) . .
C9 Fe1 C10 N2 -119.2(4) . .
C5 Fe1 C10 N2 -42.3(4) . .
C1 Fe1 C10 N2 -1.5(4) . .
C3 Fe1 C10 C6 -45.6(5) . .
C8 Fe1 C10 C6 81.5(2) . .
C2 Fe1 C10 C6 -80.8(3) . .
C7 Fe1 C10 C6 37.5(2) . .
C4 Fe1 C10 C6 163.3(5) . .
C9 Fe1 C10 C6 119.1(3) . .
C5 Fe1 C10 C6 -164.1(2) . .
C1 Fe1 C10 C6 -123.2(2) . .
C3 Fe1 C10 C9 -164.6(3) . .
C8 Fe1 C10 C9 -37.5(2) . .
C2 Fe1 C10 C9 160.1(2) . .
C7 Fe1 C10 C9 -81.6(2) . .
C6 Fe1 C10 C9 -119.1(3) . .
C4 Fe1 C10 C9 44.2(6) . .
C5 Fe1 C10 C9 76.8(3) . .
C1 Fe1 C10 C9 117.7(2) . .
C17 Fe2 C11 C15 163.7(2) . .
C14 Fe2 C11 C15 -37.8(2) . .
C18 Fe2 C11 C15 -162.4(4) . .
C12 Fe2 C11 C15 -119.6(4) . .
C13 Fe2 C11 C15 -82.1(3) . .
C16 Fe2 C11 C15 120.9(2) . .
C19 Fe2 C11 C15 44.7(6) . .
C20 Fe2 C11 C15 78.8(3) . .
C17 Fe2 C11 C12 -76.7(3) . .
C14 Fe2 C11 C12 81.8(3) . .
C18 Fe2 C11 C12 -42.8(6) . .
C13 Fe2 C11 C12 37.5(3) . .
C16 Fe2 C11 C12 -119.5(3) . .
C19 Fe2 C11 C12 164.4(4) . .
C15 Fe2 C11 C12 119.6(4) . .
C20 Fe2 C11 C12 -161.5(2) . .
C15 C11 C12 C13 0.0(5) . .
Fe2 C11 C12 C13 -59.7(3) . .
C15 C11 C12 Fe2 59.7(3) . .
C17 Fe2 C12 C13 -119.6(3) . .
C14 Fe2 C12 C13 37.9(3) . .
C18 Fe2 C12 C13 -78.1(3) . .
C16 Fe2 C12 C13 -161.5(3) . .
C11 Fe2 C12 C13 119.1(4) . .
C19 Fe2 C12 C13 -46.3(6) . .
C15 Fe2 C12 C13 81.8(3) . .
C20 Fe2 C12 C13 167.3(4) . .
C17 Fe2 C12 C11 121.3(3) . .
C14 Fe2 C12 C11 -81.2(3) . .
C18 Fe2 C12 C11 162.8(3) . .
C13 Fe2 C12 C11 -119.1(4) . .
C16 Fe2 C12 C11 79.4(3) . .
C19 Fe2 C12 C11 -165.4(4) . .
C15 Fe2 C12 C11 -37.4(2) . .
C20 Fe2 C12 C11 48.2(6) . .
C11 C12 C13 C14 0.8(5) . .
Fe2 C12 C13 C14 -59.0(3) . .
C11 C12 C13 Fe2 59.8(3) . .
C17 Fe2 C13 C12 77.9(3) . .
C14 Fe2 C13 C12 -119.4(4) . .
C18 Fe2 C13 C12 119.6(3) . .
C16 Fe2 C13 C12 45.8(6) . .
C11 Fe2 C13 C12 -38.0(3) . .
C19 Fe2 C13 C12 161.4(2) . .
C15 Fe2 C13 C12 -81.7(3) . .
C20 Fe2 C13 C12 -167.2(4) . .
C17 Fe2 C13 C14 -162.8(3) . .
C18 Fe2 C13 C14 -121.1(3) . .
C12 Fe2 C13 C14 119.4(4) . .
C16 Fe2 C13 C14 165.2(4) . .
C11 Fe2 C13 C14 81.4(3) . .
C19 Fe2 C13 C14 -79.3(3) . .
C15 Fe2 C13 C14 37.6(2) . .
C20 Fe2 C13 C14 -47.9(6) . .
C12 C13 C14 C15 -1.4(5) . .
Fe2 C13 C14 C15 -60.6(3) . .
C12 C13 C14 Fe2 59.2(3) . .
C17 Fe2 C14 C13 42.7(6) . .
C18 Fe2 C14 C13 77.1(3) . .
C12 Fe2 C14 C13 -37.4(3) . .
C16 Fe2 C14 C13 -164.1(5) . .
C11 Fe2 C14 C13 -81.6(3) . .
C19 Fe2 C14 C13 119.7(3) . .
C15 Fe2 C14 C13 -119.3(4) . .
C20 Fe2 C14 C13 161.8(3) . .
C17 Fe2 C14 C15 162.0(4) . .
C18 Fe2 C14 C15 -163.6(2) . .
C12 Fe2 C14 C15 81.9(3) . .
C13 Fe2 C14 C15 119.3(4) . .
C16 Fe2 C14 C15 -44.9(6) . .
C11 Fe2 C14 C15 37.7(2) . .
C19 Fe2 C14 C15 -121.1(2) . .
C20 Fe2 C14 C15 -79.0(3) . .
C13 C14 C15 C11 1.4(5) . .
Fe2 C14 C15 C11 -58.3(3) . .
C13 C14 C15 N3 -175.7(4) . .
Fe2 C14 C15 N3 124.6(4) . .
C13 C14 C15 Fe2 59.7(3) . .
C12 C11 C15 C14 -0.9(5) . .
Fe2 C11 C15 C14 57.9(3) . .
C12 C11 C15 N3 176.2(4) . .
Fe2 C11 C15 N3 -125.0(4) . .
C12 C11 C15 Fe2 -58.8(3) . .
Si3 N3 C15 C14 70.6(5) . .
Sc1 N3 C15 C14 -90.3(4) . .
Si3 N3 C15 C11 -105.9(4) . .
Sc1 N3 C15 C11 93.1(4) . .
Si3 N3 C15 Fe2 162.3(2) . .
Sc1 N3 C15 Fe2 1.4(5) . .
C17 Fe2 C15 C14 -161.0(4) . .
C18 Fe2 C15 C14 42.3(6) . .
C12 Fe2 C15 C14 -81.5(3) . .
C13 Fe2 C15 C14 -37.9(2) . .
C16 Fe2 C15 C14 162.8(2) . .
C11 Fe2 C15 C14 -119.2(3) . .
C19 Fe2 C15 C14 77.9(3) . .
C20 Fe2 C15 C14 120.4(2) . .
C17 Fe2 C15 C11 -41.9(6) . .
C14 Fe2 C15 C11 119.2(3) . .
C18 Fe2 C15 C11 161.4(4) . .
C12 Fe2 C15 C11 37.7(3) . .
C13 Fe2 C15 C11 81.2(3) . .
C16 Fe2 C15 C11 -78.0(3) . .
C19 Fe2 C15 C11 -162.9(2) . .
C20 Fe2 C15 C11 -120.4(3) . .
C17 Fe2 C15 N3 78.1(6) . .
C14 Fe2 C15 N3 -120.9(5) . .
C18 Fe2 C15 N3 -78.6(6) . .
C12 Fe2 C15 N3 157.6(4) . .
C13 Fe2 C15 N3 -158.8(4) . .
C16 Fe2 C15 N3 41.9(4) . .
C11 Fe2 C15 N3 119.9(5) . .
C19 Fe2 C15 N3 -43.0(4) . .
C20 Fe2 C15 N3 -0.5(4) . .
C14 Fe2 C16 C17 -165.2(5) . .
C18 Fe2 C16 C17 -37.6(3) . .
C12 Fe2 C16 C17 77.0(3) . .
C13 Fe2 C16 C17 43.5(6) . .
C11 Fe2 C16 C17 119.5(3) . .
C19 Fe2 C16 C17 -81.8(3) . .
C15 Fe2 C16 C17 161.4(2) . .
C20 Fe2 C16 C17 -119.4(4) . .
C17 Fe2 C16 C20 119.4(4) . .
C14 Fe2 C16 C20 -45.8(6) . .
C18 Fe2 C16 C20 81.7(3) . .
C12 Fe2 C16 C20 -163.6(2) . .
C13 Fe2 C16 C20 162.9(4) . .
C11 Fe2 C16 C20 -121.1(2) . .
C19 Fe2 C16 C20 37.6(2) . .
C15 Fe2 C16 C20 -79.2(3) . .
C20 C16 C17 C18 -0.6(5) . .
Fe2 C16 C17 C18 59.6(3) . .
C20 C16 C17 Fe2 -60.2(3) . .
C14 Fe2 C17 C18 47.0(6) . .
C12 Fe2 C17 C18 119.8(3) . .
C13 Fe2 C17 C18 78.4(3) . .
C16 Fe2 C17 C18 -119.1(4) . .
C11 Fe2 C17 C18 161.4(3) . .
C19 Fe2 C17 C18 -37.7(3) . .
C15 Fe2 C17 C18 -167.6(4) . .
C20 Fe2 C17 C18 -81.6(3) . .
C14 Fe2 C17 C16 166.1(4) . .
C18 Fe2 C17 C16 119.1(4) . .
C12 Fe2 C17 C16 -121.1(3) . .
C13 Fe2 C17 C16 -162.5(3) . .
C11 Fe2 C17 C16 -79.5(3) . .
C19 Fe2 C17 C16 81.4(3) . .
C15 Fe2 C17 C16 -48.5(6) . .
C20 Fe2 C17 C16 37.6(2) . .
C16 C17 C18 C19 0.0(5) . .
Fe2 C17 C18 C19 59.5(3) . .
C16 C17 C18 Fe2 -59.6(3) . .
C14 Fe2 C18 C17 -161.1(3) . .
C12 Fe2 C18 C17 -77.8(3) . .
C13 Fe2 C18 C17 -119.2(3) . .
C16 Fe2 C18 C17 38.1(3) . .
C11 Fe2 C18 C17 -46.3(6) . .
C19 Fe2 C18 C17 119.6(4) . .
C15 Fe2 C18 C17 167.5(4) . .
C20 Fe2 C18 C17 82.0(3) . .
C17 Fe2 C18 C19 -119.6(4) . .
C14 Fe2 C18 C19 79.3(3) . .
C12 Fe2 C18 C19 162.6(3) . .
C13 Fe2 C18 C19 121.1(3) . .
C16 Fe2 C18 C19 -81.5(3) . .
C11 Fe2 C18 C19 -166.0(4) . .
C15 Fe2 C18 C19 47.9(6) . .
C20 Fe2 C18 C19 -37.7(2) . .
C17 C18 C19 C20 0.7(5) . .
Fe2 C18 C19 C20 59.8(3) . .
C17 C18 C19 Fe2 -59.2(3) . .
C17 Fe2 C19 C18 37.4(3) . .
C14 Fe2 C19 C18 -119.7(3) . .
C12 Fe2 C19 C18 -43.3(6) . .
C13 Fe2 C19 C18 -77.1(3) . .
C16 Fe2 C19 C18 81.7(3) . .
C11 Fe2 C19 C18 165.0(5) . .
C15 Fe2 C19 C18 -161.7(3) . .
C20 Fe2 C19 C18 119.2(4) . .
C17 Fe2 C19 C20 -81.9(3) . .
C14 Fe2 C19 C20 121.1(2) . .
C18 Fe2 C19 C20 -119.2(4) . .
C12 Fe2 C19 C20 -162.5(4) . .
C13 Fe2 C19 C20 163.7(2) . .
C16 Fe2 C19 C20 -37.6(2) . .
C11 Fe2 C19 C20 45.8(6) . .
C15 Fe2 C19 C20 79.1(3) . .
Si4 N4 C20 C16 71.7(5) . .
Sc1 N4 C20 C16 -91.8(4) . .
Si4 N4 C20 C19 -103.5(4) . .
Sc1 N4 C20 C19 93.0(4) . .
Si4 N4 C20 Fe2 164.5(2) . .
Sc1 N4 C20 Fe2 1.0(5) . .
C17 C16 C20 N4 -174.9(4) . .
Fe2 C16 C20 N4 126.1(4) . .
C17 C16 C20 C19 1.0(5) . .
Fe2 C16 C20 C19 -58.1(3) . .
C17 C16 C20 Fe2 59.1(3) . .
C18 C19 C20 N4 174.9(4) . .
Fe2 C19 C20 N4 -126.2(4) . .
C18 C19 C20 C16 -1.0(5) . .
Fe2 C19 C20 C16 57.8(3) . .
C18 C19 C20 Fe2 -58.8(3) . .
C17 Fe2 C20 N4 -159.0(4) . .
C14 Fe2 C20 N4 41.4(5) . .
C18 Fe2 C20 N4 157.3(4) . .
C12 Fe2 C20 N4 -79.1(6) . .
C13 Fe2 C20 N4 77.1(6) . .
C16 Fe2 C20 N4 -121.1(5) . .
C11 Fe2 C20 N4 -43.2(5) . .
C19 Fe2 C20 N4 119.4(5) . .
C15 Fe2 C20 N4 -1.0(4) . .
C17 Fe2 C20 C16 -37.9(2) . .
C14 Fe2 C20 C16 162.5(2) . .
C18 Fe2 C20 C16 -81.6(3) . .
C12 Fe2 C20 C16 42.1(6) . .
C13 Fe2 C20 C16 -161.8(4) . .
C11 Fe2 C20 C16 77.9(3) . .
C19 Fe2 C20 C16 -119.5(3) . .
C15 Fe2 C20 C16 120.1(2) . .
C17 Fe2 C20 C19 81.6(2) . .
C14 Fe2 C20 C19 -77.9(3) . .
C18 Fe2 C20 C19 37.9(2) . .
C12 Fe2 C20 C19 161.6(4) . .
C13 Fe2 C20 C19 -42.2(6) . .
C16 Fe2 C20 C19 119.5(3) . .
C11 Fe2 C20 C19 -162.6(2) . .
C15 Fe2 C20 C19 -120.3(2) . .
N3 Si3 C23 C24 -69.8(4) . .
C22 Si3 C23 C24 169.5(4) . .
C21 Si3 C23 C24 54.4(4) . .
N3 Si3 C23 C26 54.9(4) . .
C22 Si3 C23 C26 -65.9(4) . .
C21 Si3 C23 C26 179.0(4) . .
N3 Si3 C23 C25 174.4(3) . .
C22 Si3 C23 C25 53.7(4) . .
C21 Si3 C23 C25 -61.4(4) . .
N4 Si4 C29 C31 -67.9(4) . .
C28 Si4 C29 C31 171.3(3) . .
C27 Si4 C29 C31 56.5(4) . .
N4 Si4 C29 C30 54.9(4) . .
C28 Si4 C29 C30 -65.9(4) . .
C27 Si4 C29 C30 179.3(3) . .
N4 Si4 C29 C32 173.2(3) . .
C28 Si4 C29 C32 52.3(4) . .
C27 Si4 C29 C32 -62.5(4) . .
N2 Si2 C35 C38 -53.6(4) . .
C34 Si2 C35 C38 179.6(3) . .
C33 Si2 C35 C38 65.1(4) . .
N2 Si2 C35 C36 -172.4(3) . .
C34 Si2 C35 C36 60.8(4) . .
C33 Si2 C35 C36 -53.7(4) . .
N2 Si2 C35 C37 69.3(4) . .
C34 Si2 C35 C37 -57.5(4) . .
C33 Si2 C35 C37 -172.0(3) . .
C38 C35 C37 K1 13.6(4) . 3_755
C36 C35 C37 K1 129.2(3) . 3_755
Si2 C35 C37 K1 -111.1(2) . 3_755
C36 C35 C38 K1 -128.8(3) . 3_755
C37 C35 C38 K1 -13.8(4) . 3_755
Si2 C35 C38 K1 111.6(2) . 3_755
N1 Si1 C41 C44 -51.8(3) . .
C40 Si1 C41 C44 68.0(3) . .
C39 Si1 C41 C44 -178.2(3) . .
N1 Si1 C41 C43 -170.9(3) . .
C40 Si1 C41 C43 -51.2(3) . .
C39 Si1 C41 C43 62.6(3) . .
N1 Si1 C41 C42 70.5(4) . .
C40 Si1 C41 C42 -169.8(3) . .
C39 Si1 C41 C42 -55.9(4) . .
C44 C41 C42 K1 11.2(3) . .
C43 C41 C42 K1 128.4(3) . .
Si1 C41 C42 K1 -112.6(2) . .
C8 K1 C42 C41 -84.0(3) 3_745 .
C3 K1 C42 C41 100.1(3) . .
C44 K1 C42 C41 -7.2(2) . .
C2 K1 C42 C41 74.0(3) . .
C9 K1 C42 C41 -102.8(3) 3_745 .
C45 K1 C42 C41 38.3(3) . .
C46 K1 C42 C41 49.5(5) . .
C38 K1 C42 C41 -176.9(2) 3_745 .
C51 K1 C42 C41 12.7(3) . .
C37 K1 C42 C41 -163.7(3) 3_745 .
C47 K1 C42 C41 -20.6(6) . .
C49 K1 C42 C41 -15.1(3) . .
C43 C41 C44 K1 -128.6(3) . .
C42 C41 C44 K1 -12.0(4) . .
Si1 C41 C44 K1 112.3(2) . .
C8 K1 C44 C41 105.4(3) 3_745 .
C3 K1 C44 C41 -60.8(3) . .
C2 K1 C44 C41 -73.5(3) . .
C9 K1 C44 C41 105.1(3) 3_745 .
C45 K1 C44 C41 -139.8(3) . .
C46 K1 C44 C41 -148.5(3) . .
C38 K1 C44 C41 29.0(4) 3_745 .
C51 K1 C44 C41 -154.5(3) . .
C37 K1 C44 C41 30.1(3) 3_745 .
C47 K1 C44 C41 -176.7(2) . .
C49 K1 C44 C41 -179.5(3) . .
C8 K1 C45 C46 -80.6(3) 3_745 .
C3 K1 C45 C46 107.7(3) . .
C44 K1 C45 C46 -161.4(3) . .
C2 K1 C45 C46 133.1(4) . .
C9 K1 C45 C46 -52.1(4) 3_745 .
C38 K1 C45 C46 24.0(4) 3_745 .
C51 K1 C45 C46 -125.1(5) . .
C37 K1 C45 C46 41.4(5) 3_745 .
C47 K1 C45 C46 -31.0(3) . .
C49 K1 C45 C46 -95.5(4) . .
C8 K1 C45 C51 44.5(3) 3_745 .
C3 K1 C45 C51 -127.2(3) . .
C44 K1 C45 C51 -36.3(3) . .
C2 K1 C45 C51 -101.8(3) . .
C9 K1 C45 C51 73.0(3) 3_745 .
C46 K1 C45 C51 125.1(5) . .
C38 K1 C45 C51 149.1(3) 3_745 .
C37 K1 C45 C51 166.4(3) 3_745 .
C47 K1 C45 C51 94.0(4) . .
C49 K1 C45 C51 29.5(3) . .
C51 C45 C46 C47 2.4(8) . .
K1 C45 C46 C47 71.5(4) . .
C51 C45 C46 K1 -69.1(5) . .
C8 K1 C46 C45 109.3(3) 3_745 .
C3 K1 C46 C45 -69.4(3) . .
C44 K1 C46 C45 21.2(4) . .
C2 K1 C46 C45 -43.4(3) . .
C9 K1 C46 C45 132.8(3) 3_745 .
C38 K1 C46 C45 -157.6(3) 3_745 .
C51 K1 C46 C45 29.7(3) . .
C37 K1 C46 C45 -156.9(3) 3_745 .
C47 K1 C46 C45 122.5(5) . .
C49 K1 C46 C45 61.9(3) . .
C8 K1 C46 C47 -13.1(4) 3_745 .
C3 K1 C46 C47 168.2(3) . .
C44 K1 C46 C47 -101.2(3) . .
C2 K1 C46 C47 -165.8(3) . .
C9 K1 C46 C47 10.3(3) 3_745 .
C45 K1 C46 C47 -122.5(5) . .
C38 K1 C46 C47 79.9(3) 3_745 .
C51 K1 C46 C47 -92.7(4) . .
C37 K1 C46 C47 80.6(4) 3_745 .
C49 K1 C46 C47 -60.6(3) . .
C45 C46 C47 C48 -1.1(8) . .
K1 C46 C47 C48 68.7(4) . .
C45 C46 C47 K1 -69.8(4) . .
C8 K1 C47 C48 42.5(3) 3_745 .
C3 K1 C47 C48 -137.8(3) . .
C44 K1 C47 C48 -32.2(3) . .
C2 K1 C47 C48 -109.9(3) . .
C9 K1 C47 C48 65.7(3) 3_745 .
C45 K1 C47 C48 -93.9(3) . .
C46 K1 C47 C48 -125.1(5) . .
C38 K1 C47 C48 136.5(3) 3_745 .
C51 K1 C47 C48 -60.8(3) . .
C37 K1 C47 C48 116.3(3) 3_745 .
C49 K1 C47 C48 -28.2(3) . .
C8 K1 C47 C46 167.6(3) 3_745 .
C3 K1 C47 C46 -12.7(4) . .
C44 K1 C47 C46 92.9(4) . .
C2 K1 C47 C46 15.2(4) . .
C9 K1 C47 C46 -169.2(4) 3_745 .
C45 K1 C47 C46 31.2(3) . .
C38 K1 C47 C46 -98.4(3) 3_745 .
C51 K1 C47 C46 64.3(3) . .
C37 K1 C47 C46 -118.6(3) 3_745 .
C49 K1 C47 C46 96.9(4) . .
C46 C47 C48 C49 -0.9(8) . .
K1 C47 C48 C49 65.2(4) . .
C46 C47 C48 K1 -66.1(4) . .
C8 K1 C48 C47 -133.5(3) 3_745 .
C3 K1 C48 C47 52.2(3) . .
C44 K1 C48 C47 152.3(3) . .
C2 K1 C48 C47 80.8(3) . .
C9 K1 C48 C47 -105.2(3) 3_745 .
C45 K1 C48 C47 63.5(3) . .
C46 K1 C48 C47 30.1(3) . .
C38 K1 C48 C47 -44.4(3) 3_745 .
C51 K1 C48 C47 96.7(4) . .
C37 K1 C48 C47 -82.2(3) 3_745 .
C49 K1 C48 C47 128.0(5) . .
C8 K1 C48 C49 98.5(3) 3_745 .
C3 K1 C48 C49 -75.8(3) . .
C44 K1 C48 C49 24.3(3) . .
C2 K1 C48 C49 -47.2(3) . .
C9 K1 C48 C49 126.9(3) 3_745 .
C45 K1 C48 C49 -64.5(3) . .
C46 K1 C48 C49 -97.9(3) . .
C38 K1 C48 C49 -172.3(3) 3_745 .
C51 K1 C48 C49 -31.3(3) . .
C37 K1 C48 C49 149.8(3) 3_745 .
C47 K1 C48 C49 -128.0(5) . .
C47 C48 C49 C51 1.6(7) . .
K1 C48 C49 C51 66.3(4) . .
C47 C48 C49 C50 -179.1(5) . .
K1 C48 C49 C50 -114.4(5) . .
C47 C48 C49 K1 -64.6(4) . .
C8 K1 C49 C48 -73.2(3) 3_745 .
C3 K1 C49 C48 118.9(3) . .
C44 K1 C49 C48 -155.5(3) . .
C2 K1 C49 C48 138.6(3) . .
C9 K1 C49 C48 -47.0(3) 3_745 .
C45 K1 C49 C48 92.7(3) . .
C46 K1 C49 C48 60.2(3) . .
C38 K1 C49 C48 9.2(4) 3_745 .
C51 K1 C49 C48 122.6(5) . .
C37 K1 C49 C48 -49.9(4) 3_745 .
C47 K1 C49 C48 28.0(3) . .
C8 K1 C49 C51 164.2(3) 3_745 .
C3 K1 C49 C51 -3.7(4) . .
C44 K1 C49 C51 81.9(3) . .
C2 K1 C49 C51 16.0(3) . .
C9 K1 C49 C51 -169.6(3) 3_745 .
C45 K1 C49 C51 -29.8(3) . .
C46 K1 C49 C51 -62.4(3) . .
C38 K1 C49 C51 -113.4(3) 3_745 .
C37 K1 C49 C51 -172.5(3) 3_745 .
C47 K1 C49 C51 -94.6(4) . .
C8 K1 C49 C50 47.1(4) 3_745 .
C3 K1 C49 C50 -120.8(4) . .
C44 K1 C49 C50 -35.2(5) . .
C2 K1 C49 C50 -101.1(5) . .
C9 K1 C49 C50 73.3(5) 3_745 .
C45 K1 C49 C50 -146.9(5) . .
C46 K1 C49 C50 -179.4(5) . .
C38 K1 C49 C50 129.5(4) 3_745 .
C51 K1 C49 C50 -117.1(6) . .
C37 K1 C49 C50 70.4(5) 3_745 .
C47 K1 C49 C50 148.4(5) . .
C46 C45 C51 C49 -1.7(8) . .
K1 C45 C51 C49 -70.3(4) . .
C46 C45 C51 K1 68.6(5) . .
C48 C49 C51 C45 -0.3(7) . .
C50 C49 C51 C45 -179.6(5) . .
K1 C49 C51 C45 68.1(5) . .
C48 C49 C51 K1 -68.4(4) . .
C50 C49 C51 K1 112.3(5) . .
C8 K1 C51 C45 -140.4(3) 3_745 .
C3 K1 C51 C45 51.6(3) . .
C44 K1 C51 C45 142.5(3) . .
C2 K1 C51 C45 71.0(3) . .
C9 K1 C51 C45 -114.6(3) 3_745 .
C46 K1 C51 C45 -29.8(3) . .
C38 K1 C51 C45 -39.6(4) 3_745 .
C37 K1 C51 C45 -86.4(14) 3_745 .
C47 K1 C51 C45 -62.7(3) . .
C49 K1 C51 C45 -125.2(5) . .
C8 K1 C51 C49 -15.2(3) 3_745 .
C3 K1 C51 C49 176.8(3) . .
C44 K1 C51 C49 -92.3(3) . .
C2 K1 C51 C49 -163.8(3) . .
C9 K1 C51 C49 10.5(3) 3_745 .
C45 K1 C51 C49 125.2(5) . .
C46 K1 C51 C49 95.4(3) . .
C38 K1 C51 C49 85.6(4) 3_745 .
C37 K1 C51 C49 38.8(15) 3_745 .
C47 K1 C51 C49 62.4(3) . .
